data_1545530
loop_
_publ_author_name
'Hansmann, Max M.'
'Ruiz, David A.'
'Liu, Liu (Leo)'
'Jazzar, Rodolphe'
'Bertrand, Guy'

_publ_section_title
;
 (Phosphanyl)phosphaketenes as building blocks for novel phosphorus
 heterocycles
;
_journal_issue 5
_journal_name_full 'Chem. Sci.'
_journal_page_first 3720
_journal_paper_doi 10.1039/C7SC00300E
_journal_volume 8
_journal_year 2017
_chemical_formula_moiety 'C218 H276 N4 Na2 O6 P6'
_chemical_formula_sum 'C218 H276 N4 Na2 O6 P6'
_chemical_formula_weight 3280.21
_chemical_name_systematic 10_polym
_chemical_properties_physical ', Air-sensitive,Moisture-sensitive'
_space_group_crystal_system triclinic
_space_group_IT_number 2
_space_group_name_Hall '-P 1'
_space_group_name_H-M_alt 'P -1'
_symmetry_space_group_name_Hall '-P 1'
_symmetry_space_group_name_H-M 'P -1'
_atom_sites_solution_hydrogens mixed
_atom_sites_solution_primary direct
_audit_creation_date 2017-01-19
_audit_creation_method
;
Olex2 1.2
(compiled 2017.01.09 svn.r3372 for OlexSys, GUI svn.r5292)
;
_audit_update_record
;
2017-01-19 deposited with the CCDC.
2017-03-08 downloaded from the CCDC.
;
_cell_angle_alpha 85.401(7)
_cell_angle_beta 81.374(6)
_cell_angle_gamma 78.671(5)
_cell_formula_units_Z 1
_cell_length_a 14.6157(11)
_cell_length_b 18.3339(15)
_cell_length_c 23.554(2)
_cell_measurement_reflns_used 9685
_cell_measurement_temperature 100.0
_cell_measurement_theta_max 68.13
_cell_measurement_theta_min 3.11
_cell_volume 6110.2(9)
_computing_cell_refinement 'SAINT v8.34A (Bruker, 2013)'
_computing_data_collection 'APEX2 v2014.9-0 (Bruker, 2014)'
_computing_data_reduction 'SAINT v8.34A (Bruker, 2013)'
_computing_molecular_graphics 'Olex2 (Dolomanov et al., 2009)'
_computing_publication_material 'Olex2 (Dolomanov et al., 2009)'
_computing_structure_refinement 'ShelXL (Sheldrick, 2015)'
_computing_structure_solution 'ShelXT (Sheldrick, 2008)'
_diffrn_ambient_temperature 100.0
_diffrn_detector 'Bruker APEX-II CCD'
_diffrn_detector_area_resol_mean 7.9
_diffrn_detector_type 'CCD Area Detector'
_diffrn_measured_fraction_theta_full 0.986
_diffrn_measured_fraction_theta_max 0.966
_diffrn_measurement_device 'Kappa Four-Circle Diffractometer'
_diffrn_measurement_device_type 'Bruker X8 APEX II'
_diffrn_measurement_method '\w and \f scans'
_diffrn_radiation_monochromator 'Double Bounce Multilayer Mirrors'
_diffrn_radiation_probe x-ray
_diffrn_radiation_type CuK\a
_diffrn_radiation_wavelength 1.54178
_diffrn_radiation_xray_symbol K-L~3~
_diffrn_reflns_av_R_equivalents 0.0672
_diffrn_reflns_av_unetI/netI 0.0576
_diffrn_reflns_Laue_measured_fraction_full 0.986
_diffrn_reflns_Laue_measured_fraction_max 0.966
_diffrn_reflns_limit_h_max 17
_diffrn_reflns_limit_h_min -17
_diffrn_reflns_limit_k_max 21
_diffrn_reflns_limit_k_min -19
_diffrn_reflns_limit_l_max 27
_diffrn_reflns_limit_l_min -28
_diffrn_reflns_number 102657
_diffrn_reflns_point_group_measured_fraction_full 0.986
_diffrn_reflns_point_group_measured_fraction_max 0.966
_diffrn_reflns_theta_full 67.500
_diffrn_reflns_theta_max 68.825
_diffrn_reflns_theta_min 1.900
_diffrn_source 'Micro Focus Rotating Anode'
_diffrn_source_type 'Bruker FR-591'
_diffrn_standards_number 0
_exptl_absorpt_coefficient_mu 0.783
_exptl_absorpt_correction_T_max 0.3201
_exptl_absorpt_correction_T_min 0.1870
_exptl_absorpt_correction_type multi-scan
_exptl_absorpt_process_details
'SADABS-2014/5 (Bruker,2014/5) was used for absorption correction. wR2(int) was 0.1094 before and 0.0825 after correction. The Ratio of minimum to maximum transmission is 0.5842. The \l/2 correction factor is 0.00150.'
_exptl_crystal_colour 'clear light yellow'
_exptl_crystal_colour_lustre clear
_exptl_crystal_colour_modifier light
_exptl_crystal_colour_primary yellow
_exptl_crystal_density_diffrn 0.891
_exptl_crystal_description needle
_exptl_crystal_F_000 1772
_exptl_crystal_recrystallization_method benzene
_exptl_crystal_size_max 0.3
_exptl_crystal_size_mid 0.1
_exptl_crystal_size_min 0.1
_refine_diff_density_max 1.344
_refine_diff_density_min -0.653
_refine_diff_density_rms 0.066
_refine_ls_extinction_method none
_refine_ls_goodness_of_fit_ref 1.020
_refine_ls_hydrogen_treatment mixed
_refine_ls_matrix_type full
_refine_ls_number_parameters 1157
_refine_ls_number_reflns 21898
_refine_ls_number_restraints 30
_refine_ls_restrained_S_all 1.030
_refine_ls_R_factor_all 0.1025
_refine_ls_R_factor_gt 0.0850
_refine_ls_shift/su_max 0.001
_refine_ls_shift/su_mean 0.000
_refine_ls_structure_factor_coef Fsqd
_refine_ls_weighting_details 'w=1/[\s^2^(Fo^2^)+(0.0860P)^2^+14.6923P] where P=(Fo^2^+2Fc^2^)/3'
_refine_ls_weighting_scheme calc
_refine_ls_wR_factor_gt 0.2248
_refine_ls_wR_factor_ref 0.2404
_reflns_Friedel_coverage 0.000
_reflns_number_gt 17130
_reflns_number_total 21898
_reflns_threshold_expression 'I > 2\s(I)'
_cod_data_source_file c7sc00300e2.cif
_cod_data_source_block p-1_a_sq
_cod_depositor_comments
;
The following automatic conversions were performed:

'_diffrn_radiation_probe' value 'X-ray' changed to 'x-ray' according
to
/home/data/users/saulius/crontab/automatic-downloads/rss-feeds/RSC/lib/dictionaries/cif_core.dic
dictionary named 'cif_core.dic' version 2.4.2 from 2011-04-26.

Automatic conversion script
Id: cif_fix_values 4973 2017-02-22 13:04:09Z antanas 

 Adding full bibliography for 1545527--1545532.cif.
;
_cod_database_code 1545530
_shelx_shelxl_version_number 2016/6
_shelx_space_group_comment
;
The symmetry employed for this shelxl refinement is uniquely defined
by the following loop, which should always be used as a source of
symmetry information in preference to the above space-group names.
They are only intended as comments.
;
_olex2_refinement_description
;
1. Fixed Uiso
 At 1.2 times of:
  All C(H) groups, All C(H,H) groups, All C(H,H,H,H) groups
 At 1.5 times of:
  All C(H,H,H) groups
2. Restrained distances
 C109-C108 = C110-C109 = C111-C110 = C109-C114 = C114-C111
 1.5 with sigma of 0.02
 C103-C102 = C107-C106 = C102-C101 = C106-C105 = C105-C104 = C101-C100
 1.5 with sigma of 0.02
 C107-C104
 2.13 with sigma of 0.02
 C103-C100
 2.13 with sigma of 0.02
 C111-C108
 2.13 with sigma of 0.02
 C114-O2
 2.33 with sigma of 0.02
 O3A-C107 \\sim O3-C103 \\sim O3-C100 \\sim O3A-C104 \\sim O2A-C111 \\sim
O2A-C108
 with sigma of 0.02
3. Uiso/Uaniso restraints and constraints
Uanis(O3) = Uanis(O3A)
Uanis(C103) = Uanis(C107)
Uanis(C102) = Uanis(C106)
Uanis(C101) = Uanis(C105)
Uanis(C100) = Uanis(C104)
Uanis(C114) = Uanis(C110)
Uanis(O2A) = Uanis(O2)
4. Others
 Sof(Na1A)=1-FVAR(1)
 Sof(Na1)=FVAR(1)
 Sof(O2A)=Sof(O3A)=1-FVAR(2)
 Sof(O2)=Sof(O3)=FVAR(2)
 Sof(C18B)=Sof(H18A)=Sof(H18B)=Sof(H18C)=Sof(C16B)=Sof(H16A)=Sof(H16B)=
 Sof(H16C)=Sof(C17B)=Sof(H17A)=Sof(H17B)=Sof(H17C)=1-FVAR(3)
 Sof(C18)=Sof(H18D)=Sof(H18E)=Sof(H18F)=Sof(C17)=Sof(H17D)=Sof(H17E)=Sof(H17F)=
 Sof(C16)=Sof(H16D)=Sof(H16E)=Sof(H16F)=FVAR(3)
 Sof(C107)=Sof(H10E)=Sof(H10F)=Sof(C105)=Sof(H10K)=Sof(H10L)=Sof(C106)=
 Sof(H10M)=Sof(H10N)=Sof(C104)=Sof(H10O)=Sof(H10P)=1-FVAR(4)
 Sof(C100)=Sof(H10Q)=Sof(H10R)=Sof(C101)=Sof(H10S)=Sof(H10T)=Sof(C102)=
 Sof(H10U)=Sof(H10V)=Sof(C103)=Sof(H10W)=Sof(H10X)=FVAR(4)
 Sof(H11C)=Sof(H11D)=Sof(H10C)=Sof(H10D)=Sof(H10I)=Sof(H10J)=Sof(C110)=
 Sof(H11E)=Sof(H11F)=1-FVAR(5)
 Sof(H11A)=Sof(H11B)=Sof(H10A)=Sof(H10B)=Sof(H10G)=Sof(H10H)=Sof(C114)=
 Sof(H11G)=Sof(H11H)=FVAR(5)
5.a Ternary CH refined with riding coordinates:
 C8(H8), C29(H29), C80(H80)
5.b Secondary CH2 refined with riding coordinates:
 C51(H51A,H51B), C50(H50A,H50B), C111(H11A,H11B), C111(H11C,H11D), C109(H10C,
 H10D), C109(H10A,H10B), C107(H10E,H10F), C108(H10G,H10H), C108(H10I,H10J),
 C110(H11E,H11F), C105(H10K,H10L), C106(H10M,H10N), C104(H10O,H10P), C100(H10Q,
 H10R), C101(H10S,H10T), C102(H10U,H10V), C103(H10W,H10X), C114(H11G,H11H)
5.c Aromatic/amide H refined with riding coordinates:
 C3(H3), C92(H92), C14(H14), C42(H42), C93(H93), C54(H54), C56(H56), C82(H82),
 C24(H24), C75(H75), C5(H5), C61(H61), C41(H41), C86(H86), C31(H31), C11(H11),
 C20(H20), C71(H71), C10(H10), C21(H21), C96(H96), C83(H83), C95(H95), C85(H85),
  C23(H23), C45(H45), C32(H32), C13(H13), C64(H64), C34(H34), C72(H72),
 C65(H65), C44(H44), C62(H62), C74(H74), C35(H35)
5.d Idealised Me refined as rotating group:
 C99(H99A,H99B,H99C), C58(H58A,H58B,H58C), C7(H7A,H7B,H7C), C79(H79A,H79B,
 H79C), C38(H38A,H38B,H38C), C6AA(H6AA,H6AB,H6AC), C49(H49A,H49B,H49C),
 C48(H48A,H48B,H48C), C88(H88A,H88B,H88C), C78(H78A,H78B,H78C), C98(H98A,H98B,
 H98C), C37(H37A,H37B,H37C), C47(H47A,H47B,H47C), C77(H77A,H77B,H77C), C89(H89A,
 H89B,H89C), C27(H27A,H27B,H27C), C26(H26A,H26B,H26C), C68(H68A,H68B,H68C),
 C90(H90A,H90B,H90C), C39(H39A,H39B,H39C), C28(H28A,H28B,H28C), C69(H69A,H69B,
 H69C), C67(H67A,H67B,H67C), C18B(H18A,H18B,H18C), C16B(H16A,H16B,H16C),
 C17B(H17A,H17B,H17C), C18(H18D,H18E,H18F), C17(H17D,H17E,H17F), C16(H16D,H16E,
 H16F)
;
_olex2_exptl_crystal_mounting_method fomblin
_olex2_submission_original_sample_id 10_polym
_olex2_submission_special_instructions 'No special instructions were received'

loop_
_space_group_symop_operation_xyz
'x, y, z'
'-x, -y, -z'

loop_
_atom_site_label
_atom_site_type_symbol
_atom_site_fract_x
_atom_site_fract_y
_atom_site_fract_z
_atom_site_U_iso_or_equiv
_atom_site_adp_type
_atom_site_occupancy
_atom_site_site_symmetry_order
_atom_site_calc_flag
_atom_site_refinement_flags_posn
_atom_site_refinement_flags_occupancy
_atom_site_disorder_assembly
_atom_site_disorder_group
P1 P 0.50089(6) 0.34411(5) 0.67236(4) 0.0339(2) Uani 1 1 d . . A 1
P2 P 0.50428(7) 0.45865(6) 0.67672(4) 0.0405(2) Uani 1 1 d . . A 1
P3 P 0.48556(7) 0.35902(6) 0.58313(4) 0.0449(2) Uani 1 1 d . . A 1
Na1 Na 0.38755(15) 0.55941(14) 0.50080(10) 0.0449(8) Uani 0.642(5) 1 d . P B 1
O1 O 0.4904(2) 0.50811(18) 0.56479(13) 0.0583(8) Uani 1 1 d . . . .
N2 N 0.41972(18) 0.30347(16) 0.71470(13) 0.0327(6) Uani 1 1 d . . . .
N1 N 0.58952(19) 0.28371(16) 0.69743(12) 0.0333(6) Uani 1 1 d . . . .
C60 C 0.6889(2) 0.3121(2) 0.80178(16) 0.0344(7) Uani 1 1 d . . . .
C2 C 0.2729(2) 0.39066(19) 0.74789(15) 0.0319(7) Uani 1 1 d . . . .
C94 C 0.7514(2) -0.0136(2) 0.72746(16) 0.0370(8) Uani 1 1 d . . . .
C9 C 0.2730(2) 0.2192(2) 0.59400(16) 0.0344(7) Uani 1 1 d . . . .
C19 C 0.3336(2) 0.1697(2) 0.68793(16) 0.0347(7) Uani 1 1 d . . . .
C12 C 0.1825(2) 0.1929(2) 0.50129(16) 0.0385(8) Uani 1 1 d . . . .
C3 C 0.1816(2) 0.4246(2) 0.73809(15) 0.0352(8) Uani 1 1 d . . . .
H3 H 0.148336 0.463979 0.761285 0.042 Uiso 1 1 calc R . . .
C8 C 0.3227(2) 0.23464(19) 0.64314(15) 0.0331(7) Uani 1 1 d . . . .
H8 H 0.387653 0.241093 0.625954 0.040 Uiso 1 1 calc R . . .
C92 C 0.6688(2) 0.0515(2) 0.65023(16) 0.0350(7) Uani 1 1 d . . . .
H92 H 0.625283 0.051628 0.624050 0.042 Uiso 1 1 calc R . . .
C91 C 0.7132(2) 0.1126(2) 0.64931(16) 0.0344(7) Uani 1 1 d . . . .
C14 C 0.2054(2) 0.1744(2) 0.60218(17) 0.0378(8) Uani 1 1 d . . . .
H14 H 0.189167 0.152331 0.639269 0.045 Uiso 1 1 calc R . . .
C42 C 0.3432(2) 0.3136(2) 0.94615(16) 0.0377(8) Uani 1 1 d . . . .
H42 H 0.377420 0.317544 0.976681 0.045 Uiso 1 1 calc R . . .
C93 C 0.6872(2) -0.0095(2) 0.68875(16) 0.0376(8) Uani 1 1 d . . . .
H93 H 0.654820 -0.049614 0.688581 0.045 Uiso 1 1 calc R . . .
C54 C 0.8206(2) 0.3449(2) 0.66580(15) 0.0347(7) Uani 1 1 d . . . .
H54 H 0.852762 0.378031 0.680404 0.042 Uiso 1 1 calc R . . .
C6 C 0.2757(2) 0.30616(19) 0.67284(15) 0.0316(7) Uani 1 1 d . . . .
C56 C 0.8165(2) 0.2571(2) 0.59705(15) 0.0346(7) Uani 1 1 d . . . .
H56 H 0.845691 0.229690 0.564477 0.042 Uiso 1 1 calc R . . .
C40 C 0.3033(2) 0.3589(2) 0.85112(15) 0.0339(7) Uani 1 1 d . . . .
C30 C 0.2729(2) 0.4938(2) 0.81385(15) 0.0343(7) Uani 1 1 d . . . .
C82 C 0.7951(2) 0.1082(2) 0.52675(16) 0.0377(8) Uani 1 1 d . . . .
H82 H 0.832582 0.081558 0.554029 0.045 Uiso 1 1 calc R . . .
C24 C 0.4111(2) 0.1119(2) 0.68052(17) 0.0390(8) Uani 1 1 d . . . .
H24 H 0.456000 0.112328 0.646895 0.047 Uiso 1 1 calc R . . .
C22 C 0.3597(2) 0.0491(2) 0.77157(17) 0.0397(8) Uani 1 1 d . . . .
C75 C 0.8154(2) 0.4198(2) 0.79599(16) 0.0372(8) Uani 1 1 d . . . .
H75 H 0.835736 0.371342 0.812321 0.045 Uiso 1 1 calc R . . .
C5 C 0.1858(2) 0.3424(2) 0.66404(16) 0.0349(7) Uani 1 1 d . . . .
H5 H 0.156060 0.325584 0.635689 0.042 Uiso 1 1 calc R . . .
C81 C 0.7175(2) 0.1621(2) 0.54466(16) 0.0357(8) Uani 1 1 d . . . .
C61 C 0.7567(2) 0.2485(2) 0.80633(16) 0.0393(8) Uani 1 1 d . . . .
H61 H 0.807966 0.239010 0.776261 0.047 Uiso 1 1 calc R . . .
C52 C 0.6849(2) 0.2865(2) 0.67207(15) 0.0321(7) Uani 1 1 d . . . .
C41 C 0.3516(2) 0.3616(2) 0.89727(16) 0.0374(8) Uani 1 1 d . . . .
H41 H 0.391426 0.397154 0.895507 0.045 Uiso 1 1 calc R . . .
O2 O 0.2761(5) 0.6232(5) 0.5674(3) 0.0703(18) Uani 0.647(6) 1 d D P B 1
C86 C 0.6658(3) 0.2004(2) 0.50265(17) 0.0408(8) Uani 1 1 d . . . .
H86 H 0.613054 0.238301 0.513673 0.049 Uiso 1 1 calc R . . .
C55 C 0.8619(2) 0.3080(2) 0.61612(15) 0.0362(8) Uani 1 1 d . . . .
C31 C 0.2975(3) 0.5522(2) 0.77604(16) 0.0411(8) Uani 1 1 d . . . .
H31 H 0.338464 0.541099 0.741273 0.049 Uiso 1 1 calc R . . .
C70 C 0.7418(2) 0.4323(2) 0.76319(15) 0.0341(7) Uani 1 1 d . . . .
C11 C 0.2502(3) 0.2373(2) 0.49350(17) 0.0442(9) Uani 1 1 d . . . .
H11 H 0.266594 0.259223 0.456371 0.053 Uiso 1 1 calc R . . .
C1 C 0.3217(2) 0.33395(19) 0.71319(15) 0.0312(7) Uani 1 1 d . . . .
C20 C 0.2684(2) 0.1645(2) 0.73678(16) 0.0366(8) Uani 1 1 d . . . .
H20 H 0.213597 0.202165 0.742388 0.044 Uiso 1 1 calc R . . .
C4 C 0.1385(2) 0.4024(2) 0.69555(16) 0.0357(8) Uani 1 1 d . . . .
C51 C 0.5589(2) 0.2216(2) 0.73470(15) 0.0336(7) Uani 1 1 d . . . .
H51A H 0.600581 0.205350 0.764637 0.040 Uiso 1 1 calc R . . .
H51B H 0.559124 0.178537 0.711829 0.040 Uiso 1 1 calc R . . .
C73 C 0.8319(2) 0.5490(2) 0.78243(16) 0.0379(8) Uani 1 1 d . . . .
C43 C 0.2865(3) 0.2604(2) 0.95140(16) 0.0394(8) Uani 1 1 d . . . .
C29 C 0.3139(2) 0.4134(2) 0.79858(15) 0.0337(7) Uani 1 1 d . . . .
H29 H 0.382951 0.410464 0.786140 0.040 Uiso 1 1 calc R . . .
C71 C 0.7142(2) 0.5034(2) 0.73987(16) 0.0393(8) Uani 1 1 d . . . .
H71 H 0.664752 0.513022 0.716756 0.047 Uiso 1 1 calc R . . .
C50 C 0.4594(2) 0.25422(19) 0.76154(15) 0.0333(7) Uani 1 1 d . . . .
H50A H 0.422416 0.214480 0.773767 0.040 Uiso 1 1 calc R . . .
H50B H 0.460359 0.282959 0.795209 0.040 Uiso 1 1 calc R . . .
C10 C 0.2952(3) 0.2506(2) 0.53919(17) 0.0420(9) Uani 1 1 d . . . .
H10 H 0.341293 0.281487 0.532590 0.050 Uiso 1 1 calc R . . .
C21 C 0.2812(2) 0.1055(2) 0.77783(17) 0.0386(8) Uani 1 1 d . . . .
H21 H 0.235075 0.104035 0.810722 0.046 Uiso 1 1 calc R . . .
C59 C 0.6924(2) 0.3699(2) 0.75153(15) 0.0336(7) Uani 1 1 d . . . .
H59 H 0.632(3) 0.390(2) 0.7464(17) 0.040 Uiso 1 1 d R . . .
C57 C 0.7289(2) 0.24505(19) 0.62453(15) 0.0318(7) Uani 1 1 d . . . .
C96 C 0.7787(2) 0.1082(2) 0.68728(17) 0.0386(8) Uani 1 1 d . . . .
H96 H 0.811747 0.148007 0.687154 0.046 Uiso 1 1 calc R . . .
C83 C 0.8179(3) 0.0931(2) 0.46880(17) 0.0421(9) Uani 1 1 d . . . .
H83 H 0.871319 0.055942 0.457419 0.050 Uiso 1 1 calc R . . .
C53 C 0.7333(2) 0.33423(19) 0.69454(15) 0.0326(7) Uani 1 1 d . . . .
C95 C 0.7968(2) 0.0471(2) 0.72524(17) 0.0405(8) Uani 1 1 d . . . .
H95 H 0.841682 0.046378 0.750665 0.049 Uiso 1 1 calc R . . .
C85 C 0.6895(3) 0.1843(2) 0.44521(17) 0.0454(9) Uani 1 1 d . . . .
H85 H 0.652323 0.211199 0.417855 0.054 Uiso 1 1 calc R . . .
C80 C 0.6887(2) 0.18043(19) 0.60777(15) 0.0328(7) Uani 1 1 d . . . .
H80 H 0.618548 0.195904 0.613728 0.039 Uiso 1 1 calc R . . .
C33 C 0.2036(2) 0.6449(2) 0.83919(16) 0.0388(8) Uani 1 1 d . . . .
C23 C 0.4237(3) 0.0536(2) 0.72166(17) 0.0424(9) Uani 1 1 d . . . .
H23 H 0.477799 0.015333 0.715637 0.051 Uiso 1 1 calc R . . .
C45 C 0.2458(2) 0.3056(2) 0.85583(16) 0.0394(8) Uani 1 1 d . . . .
H45 H 0.211204 0.302229 0.825383 0.047 Uiso 1 1 calc R . . .
C32 C 0.2629(3) 0.6254(2) 0.78872(17) 0.0426(9) Uani 1 1 d . . . .
H32 H 0.280162 0.663763 0.762111 0.051 Uiso 1 1 calc R . . .
C97 C 0.7740(3) -0.0790(2) 0.77111(17) 0.0415(8) Uani 1 1 d . . . .
C13 C 0.1611(2) 0.1616(2) 0.55663(17) 0.0396(8) Uani 1 1 d . . . .
H13 H 0.115075 0.130688 0.563315 0.048 Uiso 1 1 calc R . . .
C64 C 0.6096(3) 0.2725(2) 0.89376(16) 0.0432(9) Uani 1 1 d . . . .
H64 H 0.557590 0.281583 0.923414 0.052 Uiso 1 1 calc R . . .
C34 C 0.1781(3) 0.5868(2) 0.87598(17) 0.0411(8) Uani 1 1 d . . . .
H34 H 0.136517 0.598020 0.910489 0.049 Uiso 1 1 calc R . . .
C72 C 0.7578(3) 0.5606(2) 0.74981(17) 0.0410(8) Uani 1 1 d . . . .
H72 H 0.736643 0.609246 0.733969 0.049 Uiso 1 1 calc R . . .
C65 C 0.6147(3) 0.3232(2) 0.84716(16) 0.0392(8) Uani 1 1 d . . . .
H65 H 0.566886 0.366490 0.845936 0.047 Uiso 1 1 calc R . . .
C63 C 0.6780(3) 0.2085(2) 0.89872(16) 0.0408(8) Uani 1 1 d . . . .
C15 C 0.1366(3) 0.1748(2) 0.45061(17) 0.0436(9) Uani 1 1 d . . . .
C44 C 0.2382(3) 0.2574(2) 0.90442(17) 0.0418(8) Uani 1 1 d . . . .
H44 H 0.199278 0.221269 0.905887 0.050 Uiso 1 1 calc R . . .
C36 C 0.1699(3) 0.7268(2) 0.85243(18) 0.0467(9) Uani 1 1 d . . . .
C62 C 0.7523(3) 0.1980(2) 0.85349(17) 0.0412(8) Uani 1 1 d . . . .
H62 H 0.800878 0.155309 0.855023 0.049 Uiso 1 1 calc R . . .
C84 C 0.7656(3) 0.1304(2) 0.42680(17) 0.0436(9) Uani 1 1 d . . . .
C99 C 0.8780(3) -0.1157(3) 0.7575(2) 0.0526(10) Uani 1 1 d . . . .
H99A H 0.890368 -0.132473 0.718090 0.079 Uiso 1 1 calc GR . . .
H99B H 0.892312 -0.158619 0.784444 0.079 Uiso 1 1 calc GR . . .
H99C H 0.917834 -0.079626 0.761150 0.079 Uiso 1 1 calc GR . . .
C76 C 0.8760(3) 0.6145(2) 0.79448(18) 0.0427(9) Uani 1 1 d . . . .
C58 C 0.9549(3) 0.3229(2) 0.58409(18) 0.0443(9) Uani 1 1 d . . . .
H58A H 0.964581 0.371702 0.593545 0.066 Uiso 1 1 calc GR . . .
H58B H 0.953958 0.322533 0.542598 0.066 Uiso 1 1 calc GR . . .
H58C H 1.006339 0.284182 0.595399 0.066 Uiso 1 1 calc GR . . .
C87 C 0.7902(3) 0.1084(3) 0.36378(18) 0.0499(10) Uani 1 1 d . . . .
C74 C 0.8597(2) 0.4776(2) 0.80517(16) 0.0383(8) Uani 1 1 d . . . .
H74 H 0.910071 0.467782 0.827566 0.046 Uiso 1 1 calc R . . .
C35 C 0.2121(2) 0.5128(2) 0.86347(16) 0.0394(8) Uani 1 1 d . . . .
H35 H 0.193160 0.474515 0.889540 0.047 Uiso 1 1 calc R . . .
C25 C 0.3791(3) -0.0131(2) 0.81854(18) 0.0459(9) Uani 1 1 d . . . .
C46 C 0.2725(3) 0.2085(2) 1.00552(17) 0.0444(9) Uani 1 1 d . . . .
C7 C 0.0424(3) 0.4432(2) 0.68360(19) 0.0456(9) Uani 1 1 d . . . .
H7A H -0.005569 0.414687 0.701382 0.068 Uiso 1 1 calc GR . . .
H7B H 0.041169 0.448985 0.641973 0.068 Uiso 1 1 calc GR . . .
H7C H 0.029142 0.492459 0.699686 0.068 Uiso 1 1 calc GR . . .
C79 C 0.8990(3) 0.6607(2) 0.7386(2) 0.0541(11) Uani 1 1 d . . . .
H79A H 0.944201 0.629217 0.711477 0.081 Uiso 1 1 calc GR . . .
H79B H 0.926414 0.702575 0.747157 0.081 Uiso 1 1 calc GR . . .
H79C H 0.841157 0.679665 0.721643 0.081 Uiso 1 1 calc GR . . .
C02G C 0.4918(3) 0.4542(3) 0.60140(18) 0.0505(10) Uani 1 1 d . . . .
C38 C 0.2560(3) 0.7638(3) 0.8508(2) 0.0620(12) Uani 1 1 d . . . .
H38A H 0.296462 0.737171 0.878348 0.093 Uiso 1 1 calc GR . . .
H38B H 0.234941 0.815804 0.860960 0.093 Uiso 1 1 calc GR . . .
H38C H 0.291487 0.762016 0.812011 0.093 Uiso 1 1 calc GR . . .
C6AA C 0.7135(3) -0.1377(2) 0.7693(2) 0.0512(10) Uani 1 1 d . . . .
H6AA H 0.646698 -0.114803 0.777142 0.077 Uiso 1 1 calc GR . . .
H6AB H 0.728545 -0.177850 0.798388 0.077 Uiso 1 1 calc GR . . .
H6AC H 0.726358 -0.158241 0.731106 0.077 Uiso 1 1 calc GR . . .
C49 C 0.3370(3) 0.2163(2) 1.04927(18) 0.0478(9) Uani 1 1 d . . . .
H49A H 0.402781 0.206425 1.031053 0.072 Uiso 1 1 calc GR . . .
H49B H 0.328524 0.180403 1.081885 0.072 Uiso 1 1 calc GR . . .
H49C H 0.321176 0.266920 1.062913 0.072 Uiso 1 1 calc GR . . .
O3 O 0.2704(4) 0.5033(3) 0.4766(2) 0.0649(12) Uani 0.647(6) 1 d D P B 1
C66 C 0.6691(3) 0.1531(3) 0.95082(18) 0.0521(10) Uani 1 1 d . . . .
C48 C 0.1696(3) 0.2285(3) 1.03363(18) 0.0498(10) Uani 1 1 d . . . .
H48A H 0.155610 0.280775 1.043718 0.075 Uiso 1 1 calc GR . . .
H48B H 0.159695 0.196492 1.068477 0.075 Uiso 1 1 calc GR . . .
H48C H 0.127759 0.221116 1.006607 0.075 Uiso 1 1 calc GR . . .
C88 C 0.7275(3) 0.1602(3) 0.3240(2) 0.0627(12) Uani 1 1 d . . . .
H88A H 0.661571 0.155320 0.335560 0.094 Uiso 1 1 calc GR . . .
H88B H 0.747329 0.146053 0.284132 0.094 Uiso 1 1 calc GR . . .
H88C H 0.733734 0.211884 0.327087 0.094 Uiso 1 1 calc GR . . .
C78 C 0.9659(3) 0.5883(3) 0.8221(2) 0.0592(12) Uani 1 1 d . . . .
H78A H 0.951191 0.560820 0.858703 0.089 Uiso 1 1 calc GR . . .
H78B H 0.992050 0.631561 0.829024 0.089 Uiso 1 1 calc GR . . .
H78C H 1.012151 0.555664 0.796275 0.089 Uiso 1 1 calc GR . . .
C98 C 0.7562(3) -0.0516(3) 0.83200(19) 0.0552(11) Uani 1 1 d . . . .
H98A H 0.793392 -0.013113 0.834053 0.083 Uiso 1 1 calc GR . . .
H98B H 0.774734 -0.093426 0.859119 0.083 Uiso 1 1 calc GR . . .
H98C H 0.689134 -0.030791 0.841919 0.083 Uiso 1 1 calc GR . . .
C37 C 0.1103(3) 0.7671(2) 0.8069(2) 0.0565(11) Uani 1 1 d . . . .
H37A H 0.147158 0.761260 0.768610 0.085 Uiso 1 1 calc GR . . .
H37B H 0.092060 0.820156 0.814376 0.085 Uiso 1 1 calc GR . . .
H37C H 0.053591 0.745571 0.808487 0.085 Uiso 1 1 calc GR . . .
C47 C 0.2930(4) 0.1268(2) 0.9890(2) 0.0560(11) Uani 1 1 d . . . .
H47A H 0.252131 0.120741 0.961021 0.084 Uiso 1 1 calc GR . . .
H47B H 0.280782 0.094597 1.023464 0.084 Uiso 1 1 calc GR . . .
H47C H 0.359071 0.113146 0.972083 0.084 Uiso 1 1 calc GR . . .
C77 C 0.8046(3) 0.6630(2) 0.83639(19) 0.0506(10) Uani 1 1 d . . . .
H77A H 0.745781 0.679405 0.819853 0.076 Uiso 1 1 calc GR . . .
H77B H 0.829780 0.706657 0.843588 0.076 Uiso 1 1 calc GR . . .
H77C H 0.792207 0.634246 0.872673 0.076 Uiso 1 1 calc GR . . .
C89 C 0.8915(3) 0.1151(3) 0.3412(2) 0.0608(12) Uani 1 1 d . . . .
H89A H 0.900257 0.165865 0.345539 0.091 Uiso 1 1 calc GR . . .
H89B H 0.905196 0.103885 0.300480 0.091 Uiso 1 1 calc GR . . .
H89C H 0.934283 0.079719 0.363090 0.091 Uiso 1 1 calc GR . . .
C27 C 0.2922(3) -0.0184(3) 0.8622(2) 0.0610(12) Uani 1 1 d . . . .
H27A H 0.273550 0.027410 0.883181 0.092 Uiso 1 1 calc GR . . .
H27B H 0.306746 -0.061048 0.889379 0.092 Uiso 1 1 calc GR . . .
H27C H 0.240557 -0.025056 0.842185 0.092 Uiso 1 1 calc GR . . .
C26 C 0.4135(3) -0.0890(3) 0.7921(2) 0.0574(11) Uani 1 1 d . . . .
H26A H 0.365642 -0.099560 0.770504 0.086 Uiso 1 1 calc GR . . .
H26B H 0.424501 -0.127784 0.822723 0.086 Uiso 1 1 calc GR . . .
H26C H 0.472326 -0.088186 0.766060 0.086 Uiso 1 1 calc GR . . .
C68 C 0.7573(4) 0.0927(3) 0.9530(2) 0.0643(12) Uani 1 1 d . . . .
H68A H 0.768198 0.063586 0.918684 0.096 Uiso 1 1 calc GR . . .
H68B H 0.748377 0.059730 0.987447 0.096 Uiso 1 1 calc GR . . .
H68C H 0.811743 0.115996 0.954286 0.096 Uiso 1 1 calc GR . . .
C90 C 0.7746(4) 0.0297(3) 0.3603(2) 0.0696(14) Uani 1 1 d . . . .
H90A H 0.814689 -0.004360 0.384570 0.104 Uiso 1 1 calc GR . . .
H90B H 0.790582 0.015157 0.320387 0.104 Uiso 1 1 calc GR . . .
H90C H 0.708336 0.027525 0.373739 0.104 Uiso 1 1 calc GR . . .
C39 C 0.1104(4) 0.7363(3) 0.9112(2) 0.0697(14) Uani 1 1 d . . . .
H39A H 0.054093 0.714492 0.912063 0.105 Uiso 1 1 calc GR . . .
H39B H 0.091583 0.789395 0.918378 0.105 Uiso 1 1 calc GR . . .
H39C H 0.147319 0.710975 0.940970 0.105 Uiso 1 1 calc GR . . .
C28 C 0.4571(4) 0.0033(3) 0.8503(2) 0.0668(13) Uani 1 1 d . . . .
H28A H 0.513533 0.006673 0.822649 0.100 Uiso 1 1 calc GR . . .
H28B H 0.472181 -0.036835 0.879340 0.100 Uiso 1 1 calc GR . . .
H28C H 0.435111 0.050659 0.869051 0.100 Uiso 1 1 calc GR . . .
C111 C 0.1802(4) 0.6583(4) 0.5575(3) 0.0840(18) Uani 1 1 d D . . .
H11A H 0.142898 0.621929 0.549002 0.101 Uiso 0.215(10) 1 calc R P B 1
H11B H 0.179207 0.698913 0.527116 0.101 Uiso 0.215(10) 1 calc R P B 1
H11C H 0.196943 0.706868 0.562828 0.101 Uiso 0.785(10) 1 calc R P B 2
H11D H 0.155723 0.660031 0.520362 0.101 Uiso 0.785(10) 1 calc R P B 2
C69 C 0.5850(4) 0.1151(3) 0.9474(2) 0.0659(13) Uani 1 1 d . . . .
H69A H 0.527555 0.153053 0.946904 0.099 Uiso 1 1 calc GR . . .
H69B H 0.577127 0.080559 0.980989 0.099 Uiso 1 1 calc GR . . .
H69C H 0.596778 0.087617 0.912264 0.099 Uiso 1 1 calc GR . . .
C67 C 0.6499(5) 0.1948(3) 1.0067(2) 0.0728(15) Uani 1 1 d . . . .
H67A H 0.703409 0.218399 1.009769 0.109 Uiso 1 1 calc GR . . .
H67B H 0.641127 0.159532 1.039662 0.109 Uiso 1 1 calc GR . . .
H67C H 0.592754 0.233085 1.006215 0.109 Uiso 1 1 calc GR . . .
C109 C 0.1711(4) 0.6184(5) 0.6528(3) 0.098(2) Uani 1 1 d D . . .
H10C H 0.164490 0.662659 0.675609 0.118 Uiso 0.785(10) 1 calc R P B 2
H10D H 0.151028 0.577435 0.678551 0.118 Uiso 0.785(10) 1 calc R P B 2
H10A H 0.166150 0.626144 0.694312 0.118 Uiso 0.215(10) 1 calc R P B 1
H10B H 0.131458 0.582456 0.646786 0.118 Uiso 0.215(10) 1 calc R P B 1
C107 C 0.2501(13) 0.4829(15) 0.4194(6) 0.076(4) Uani 0.458(7) 1 d D P B 2
H10E H 0.306993 0.472697 0.390508 0.091 Uiso 0.458(7) 1 calc R P B 2
H10F H 0.230279 0.537522 0.422183 0.091 Uiso 0.458(7) 1 calc R P B 2
C108 C 0.2679(4) 0.5964(5) 0.6266(2) 0.112(3) Uani 1 1 d D . . .
H10G H 0.310169 0.617562 0.647087 0.134 Uiso 0.215(10) 1 calc R P B 1
H10H H 0.286468 0.541428 0.629117 0.134 Uiso 0.215(10) 1 calc R P B 1
H10I H 0.296417 0.547674 0.643681 0.134 Uiso 0.785(10) 1 calc R P B 2
H10J H 0.305449 0.633817 0.632634 0.134 Uiso 0.785(10) 1 calc R P B 2
C110 C 0.1139(5) 0.6357(5) 0.6062(3) 0.078(2) Uani 0.785(10) 1 d D P B 2
H11E H 0.059919 0.676782 0.615843 0.094 Uiso 0.785(10) 1 calc R P B 2
H11F H 0.089906 0.591537 0.597623 0.094 Uiso 0.785(10) 1 calc R P B 2
C18B C 0.0482(11) 0.1396(15) 0.4727(7) 0.058(5) Uani 0.37(2) 1 d . P C 2
H18A H 0.067813 0.090587 0.491655 0.086 Uiso 0.37(2) 1 calc GR P C 2
H18B H 0.016023 0.133906 0.440135 0.086 Uiso 0.37(2) 1 calc GR P C 2
H18C H 0.005260 0.172003 0.500177 0.086 Uiso 0.37(2) 1 calc GR P C 2
C16B C 0.2063(15) 0.1180(18) 0.4153(12) 0.074(7) Uani 0.37(2) 1 d . P C 2
H16A H 0.263238 0.138184 0.400999 0.111 Uiso 0.37(2) 1 calc GR P C 2
H16B H 0.178070 0.106436 0.382664 0.111 Uiso 0.37(2) 1 calc GR P C 2
H16C H 0.222794 0.072424 0.439259 0.111 Uiso 0.37(2) 1 calc GR P C 2
C105 C 0.1168(10) 0.4340(9) 0.4592(7) 0.099(4) Uani 0.458(7) 1 d D P B 2
H10K H 0.054010 0.466881 0.462511 0.119 Uiso 0.458(7) 1 calc R P B 2
H10L H 0.108076 0.381519 0.462385 0.119 Uiso 0.458(7) 1 calc R P B 2
C106 C 0.174(2) 0.450(2) 0.4039(8) 0.094(4) Uani 0.458(7) 1 d D P B 2
H10M H 0.199457 0.403648 0.383518 0.112 Uiso 0.458(7) 1 calc R P B 2
H10N H 0.135045 0.485356 0.378923 0.112 Uiso 0.458(7) 1 calc R P B 2
C17B C 0.1040(19) 0.2456(10) 0.4179(10) 0.073(6) Uani 0.37(2) 1 d . P C 2
H17A H 0.054755 0.277546 0.442436 0.109 Uiso 0.37(2) 1 calc GR P C 2
H17B H 0.078719 0.234628 0.383939 0.109 Uiso 0.37(2) 1 calc GR P C 2
H17C H 0.157187 0.271149 0.405747 0.109 Uiso 0.37(2) 1 calc GR P C 2
C104 C 0.1697(9) 0.4480(8) 0.5046(5) 0.064(2) Uani 0.458(7) 1 d D P B 2
H10O H 0.168209 0.408801 0.535976 0.077 Uiso 0.458(7) 1 calc R P B 2
H10P H 0.142527 0.496975 0.520813 0.077 Uiso 0.458(7) 1 calc R P B 2
Na1A Na 0.3866(4) 0.4784(3) 0.5144(2) 0.0681(19) Uani 0.358(5) 1 d . P B 2
O2A O 0.2658(9) 0.5910(7) 0.5631(6) 0.0703(18) Uani 0.353(6) 1 d D P B 2
O3A O 0.2685(7) 0.4468(6) 0.4756(4) 0.0649(12) Uani 0.353(6) 1 d D P B 2
C18 C 0.0303(6) 0.1858(9) 0.4655(4) 0.058(3) Uani 0.63(2) 1 d . P C 1
H18D H 0.014177 0.154443 0.499753 0.087 Uiso 0.63(2) 1 calc GR P C 1
H18E H 0.003270 0.171930 0.433183 0.087 Uiso 0.63(2) 1 calc GR P C 1
H18F H 0.004883 0.238214 0.473071 0.087 Uiso 0.63(2) 1 calc GR P C 1
C17 C 0.1580(10) 0.2243(7) 0.3954(4) 0.063(3) Uani 0.63(2) 1 d . P C 1
H17D H 0.134990 0.276852 0.403600 0.095 Uiso 0.63(2) 1 calc GR P C 1
H17E H 0.126327 0.211359 0.364849 0.095 Uiso 0.63(2) 1 calc GR P C 1
H17F H 0.226114 0.216030 0.383060 0.095 Uiso 0.63(2) 1 calc GR P C 1
C16 C 0.1765(12) 0.0953(8) 0.4373(6) 0.070(4) Uani 0.63(2) 1 d . P C 1
H16D H 0.245402 0.088290 0.429666 0.106 Uiso 0.63(2) 1 calc GR P C 1
H16E H 0.152268 0.083219 0.403268 0.106 Uiso 0.63(2) 1 calc GR P C 1
H16F H 0.158059 0.062476 0.470100 0.106 Uiso 0.63(2) 1 calc GR P C 1
C100 C 0.2251(8) 0.4530(6) 0.5166(4) 0.064(2) Uani 0.542(7) 1 d D P B 1
H10Q H 0.200968 0.475847 0.553946 0.077 Uiso 0.542(7) 1 calc R P B 1
H10R H 0.269272 0.405728 0.523296 0.077 Uiso 0.542(7) 1 calc R P B 1
C101 C 0.1428(8) 0.4396(8) 0.4861(7) 0.099(4) Uani 0.542(7) 1 d D P B 1
H10S H 0.134545 0.387049 0.491799 0.119 Uiso 0.542(7) 1 calc R P B 1
H10T H 0.082794 0.472474 0.500267 0.119 Uiso 0.542(7) 1 calc R P B 1
C102 C 0.1759(16) 0.4592(16) 0.4231(6) 0.094(4) Uani 0.542(7) 1 d D P B 1
H10U H 0.173084 0.418470 0.398636 0.112 Uiso 0.542(7) 1 calc R P B 1
H10V H 0.135808 0.505463 0.409556 0.112 Uiso 0.542(7) 1 calc R P B 1
C103 C 0.2750(10) 0.4700(12) 0.4207(5) 0.076(4) Uani 0.542(7) 1 d D P B 1
H10W H 0.319994 0.421960 0.418073 0.091 Uiso 0.542(7) 1 calc R P B 1
H10X H 0.292594 0.504160 0.388005 0.091 Uiso 0.542(7) 1 calc R P B 1
C114 C 0.1490(15) 0.6880(11) 0.6192(7) 0.078(2) Uani 0.215(10) 1 d D P B 1
H11G H 0.186149 0.724885 0.627083 0.094 Uiso 0.215(10) 1 calc R P B 1
H11H H 0.081014 0.709899 0.625770 0.094 Uiso 0.215(10) 1 calc R P B 1

loop_
_atom_site_aniso_label
_atom_site_aniso_U_11
_atom_site_aniso_U_22
_atom_site_aniso_U_33
_atom_site_aniso_U_23
_atom_site_aniso_U_13
_atom_site_aniso_U_12
P1 0.0221(4) 0.0380(5) 0.0429(5) 0.0011(4) -0.0056(3) -0.0092(3)
P2 0.0335(5) 0.0413(5) 0.0491(6) 0.0022(4) -0.0090(4) -0.0121(4)
P3 0.0462(5) 0.0493(6) 0.0424(5) 0.0022(4) -0.0088(4) -0.0167(4)
Na1 0.0334(12) 0.0574(17) 0.0428(14) 0.0010(10) -0.0052(9) -0.0072(10)
O1 0.071(2) 0.0590(19) 0.0487(17) 0.0086(14) -0.0145(15) -0.0217(16)
N2 0.0203(13) 0.0365(16) 0.0425(16) -0.0010(12) -0.0065(11) -0.0069(11)
N1 0.0225(13) 0.0379(16) 0.0410(16) 0.0005(12) -0.0032(11) -0.0112(11)
C60 0.0254(16) 0.038(2) 0.0436(19) -0.0061(15) -0.0074(14) -0.0115(14)
C2 0.0244(16) 0.0366(19) 0.0373(18) -0.0016(14) -0.0052(13) -0.0112(13)
C94 0.0283(17) 0.036(2) 0.046(2) -0.0052(15) -0.0011(14) -0.0047(14)
C9 0.0223(15) 0.0348(19) 0.046(2) -0.0074(15) -0.0043(14) -0.0045(13)
C19 0.0250(16) 0.0360(19) 0.047(2) -0.0075(15) -0.0085(14) -0.0093(14)
C12 0.0261(17) 0.042(2) 0.048(2) -0.0135(16) -0.0079(15) -0.0024(14)
C3 0.0236(16) 0.041(2) 0.0410(19) -0.0069(15) -0.0033(14) -0.0063(14)
C8 0.0228(15) 0.0349(19) 0.0438(19) -0.0060(14) -0.0036(13) -0.0098(13)
C92 0.0248(16) 0.0339(19) 0.048(2) -0.0065(15) -0.0036(14) -0.0078(13)
C91 0.0236(16) 0.0357(19) 0.045(2) -0.0065(15) -0.0019(14) -0.0075(13)
C14 0.0276(17) 0.041(2) 0.046(2) -0.0056(16) -0.0043(15) -0.0072(14)
C42 0.0297(17) 0.046(2) 0.0392(19) -0.0064(15) -0.0083(14) -0.0070(15)
C93 0.0272(17) 0.035(2) 0.052(2) -0.0066(16) -0.0018(15) -0.0092(14)
C54 0.0257(16) 0.0372(19) 0.045(2) -0.0020(15) -0.0089(14) -0.0120(14)
C6 0.0217(15) 0.0350(19) 0.0392(18) -0.0019(14) -0.0028(13) -0.0093(13)
C56 0.0262(16) 0.040(2) 0.0381(18) -0.0037(15) -0.0031(14) -0.0075(14)
C40 0.0236(16) 0.039(2) 0.0389(19) -0.0059(14) -0.0028(13) -0.0062(14)
C30 0.0273(16) 0.040(2) 0.0398(19) -0.0027(15) -0.0099(14) -0.0129(14)
C82 0.0281(17) 0.040(2) 0.047(2) -0.0021(16) -0.0055(15) -0.0105(14)
C24 0.0297(17) 0.036(2) 0.051(2) -0.0081(16) -0.0013(15) -0.0059(14)
C22 0.0307(18) 0.043(2) 0.048(2) -0.0066(16) -0.0089(15) -0.0104(15)
C75 0.0303(17) 0.036(2) 0.045(2) -0.0003(15) -0.0075(15) -0.0059(14)
C5 0.0251(16) 0.040(2) 0.0426(19) -0.0038(15) -0.0087(14) -0.0090(14)
C81 0.0275(17) 0.0361(19) 0.047(2) -0.0052(15) -0.0028(14) -0.0148(14)
C61 0.0232(16) 0.049(2) 0.047(2) -0.0062(17) -0.0027(14) -0.0106(15)
C52 0.0198(15) 0.0401(19) 0.0375(18) -0.0005(14) -0.0054(13) -0.0079(13)
C41 0.0284(17) 0.043(2) 0.043(2) -0.0052(16) -0.0067(14) -0.0112(15)
O2 0.044(2) 0.107(6) 0.068(3) -0.018(4) -0.0088(19) -0.029(3)
C86 0.0354(19) 0.041(2) 0.048(2) -0.0037(16) -0.0072(16) -0.0106(16)
C55 0.0241(16) 0.046(2) 0.0405(19) -0.0024(15) -0.0035(14) -0.0118(14)
C31 0.0380(19) 0.045(2) 0.041(2) -0.0039(16) -0.0026(15) -0.0106(16)
C70 0.0244(16) 0.041(2) 0.0386(18) -0.0077(15) -0.0012(13) -0.0102(14)
C11 0.0347(19) 0.055(2) 0.045(2) -0.0018(17) -0.0052(16) -0.0138(17)
C1 0.0213(15) 0.0326(18) 0.0410(18) -0.0005(14) -0.0050(13) -0.0082(13)
C20 0.0216(16) 0.038(2) 0.052(2) -0.0086(16) -0.0066(14) -0.0050(14)
C4 0.0242(16) 0.039(2) 0.045(2) -0.0033(15) -0.0078(14) -0.0065(14)
C51 0.0234(16) 0.0383(19) 0.0404(19) -0.0015(14) -0.0047(13) -0.0087(14)
C73 0.0267(17) 0.041(2) 0.046(2) -0.0097(16) -0.0006(14) -0.0080(14)
C43 0.0338(18) 0.042(2) 0.042(2) -0.0057(16) -0.0039(15) -0.0072(15)
C29 0.0239(16) 0.042(2) 0.0381(18) -0.0046(15) -0.0059(13) -0.0112(14)
C71 0.0288(17) 0.043(2) 0.047(2) -0.0037(16) -0.0117(15) -0.0048(15)
C50 0.0257(16) 0.0346(19) 0.0406(19) -0.0029(14) -0.0049(14) -0.0075(13)
C10 0.0338(18) 0.047(2) 0.050(2) -0.0067(17) -0.0080(16) -0.0168(16)
C21 0.0276(17) 0.043(2) 0.047(2) -0.0073(16) -0.0039(15) -0.0094(15)
C59 0.0230(16) 0.0367(19) 0.0428(19) -0.0055(15) -0.0073(14) -0.0065(14)
C57 0.0245(16) 0.0326(18) 0.0401(18) 0.0003(14) -0.0080(13) -0.0082(13)
C96 0.0300(17) 0.035(2) 0.054(2) -0.0021(16) -0.0084(15) -0.0122(14)
C83 0.0303(18) 0.041(2) 0.056(2) -0.0088(17) -0.0003(16) -0.0118(15)
C53 0.0230(15) 0.0342(18) 0.0408(19) -0.0008(14) -0.0068(13) -0.0049(13)
C95 0.0300(18) 0.042(2) 0.052(2) -0.0026(17) -0.0122(16) -0.0090(15)
C85 0.039(2) 0.056(3) 0.045(2) 0.0009(18) -0.0100(16) -0.0154(18)
C80 0.0234(15) 0.0346(19) 0.0429(19) -0.0041(14) -0.0073(13) -0.0086(13)
C33 0.0317(18) 0.043(2) 0.044(2) -0.0036(16) -0.0104(15) -0.0085(15)
C23 0.0318(18) 0.038(2) 0.055(2) -0.0066(17) -0.0027(16) -0.0025(15)
C45 0.0321(18) 0.048(2) 0.042(2) -0.0049(16) -0.0086(15) -0.0145(16)
C32 0.041(2) 0.038(2) 0.050(2) 0.0045(16) -0.0077(17) -0.0120(16)
C97 0.0352(19) 0.037(2) 0.051(2) 0.0011(16) -0.0058(16) -0.0054(15)
C13 0.0271(17) 0.039(2) 0.057(2) -0.0077(16) -0.0091(15) -0.0098(14)
C64 0.0349(19) 0.059(3) 0.0361(19) -0.0061(17) -0.0001(15) -0.0123(17)
C34 0.0319(18) 0.048(2) 0.043(2) -0.0048(16) -0.0032(15) -0.0075(16)
C72 0.0345(18) 0.041(2) 0.049(2) -0.0021(16) -0.0093(16) -0.0075(15)
C65 0.0313(18) 0.047(2) 0.041(2) -0.0065(16) -0.0060(15) -0.0087(15)
C63 0.039(2) 0.043(2) 0.044(2) -0.0020(16) -0.0099(16) -0.0138(16)
C15 0.0334(19) 0.054(2) 0.047(2) -0.0110(18) -0.0093(16) -0.0088(17)
C44 0.0377(19) 0.045(2) 0.047(2) -0.0059(16) -0.0029(16) -0.0181(16)
C36 0.045(2) 0.042(2) 0.055(2) -0.0025(18) -0.0099(18) -0.0093(17)
C62 0.0305(18) 0.046(2) 0.049(2) -0.0028(17) -0.0091(16) -0.0100(15)
C84 0.0356(19) 0.055(2) 0.046(2) -0.0058(17) -0.0031(16) -0.0238(17)
C99 0.036(2) 0.050(3) 0.069(3) 0.004(2) -0.0085(19) -0.0044(18)
C76 0.0338(19) 0.042(2) 0.055(2) -0.0067(17) -0.0071(16) -0.0110(16)
C58 0.0301(18) 0.053(2) 0.054(2) -0.0117(18) 0.0018(16) -0.0198(17)
C87 0.041(2) 0.064(3) 0.048(2) -0.0087(19) -0.0022(17) -0.0170(19)
C74 0.0273(17) 0.047(2) 0.043(2) -0.0059(16) -0.0072(14) -0.0110(15)
C35 0.0311(18) 0.041(2) 0.047(2) 0.0018(16) -0.0053(15) -0.0107(15)
C25 0.038(2) 0.047(2) 0.053(2) -0.0005(18) -0.0096(17) -0.0086(17)
C46 0.042(2) 0.051(2) 0.041(2) -0.0015(17) -0.0023(16) -0.0153(18)
C7 0.0295(18) 0.046(2) 0.063(3) -0.0150(18) -0.0142(17) -0.0005(16)
C79 0.054(2) 0.048(3) 0.065(3) -0.007(2) -0.004(2) -0.022(2)
C02G 0.046(2) 0.060(3) 0.049(2) -0.004(2) -0.0044(18) -0.020(2)
C38 0.060(3) 0.047(3) 0.087(3) -0.014(2) -0.022(2) -0.015(2)
C6AA 0.043(2) 0.045(2) 0.066(3) 0.0081(19) -0.0096(19) -0.0104(18)
C49 0.046(2) 0.050(2) 0.046(2) 0.0033(18) -0.0064(17) -0.0075(18)
O3 0.062(3) 0.073(3) 0.063(3) -0.002(3) -0.005(2) -0.024(3)
C66 0.059(3) 0.053(3) 0.045(2) -0.0002(18) -0.0044(19) -0.014(2)
C48 0.046(2) 0.059(3) 0.046(2) 0.0027(18) -0.0024(17) -0.0154(19)
C88 0.051(3) 0.090(4) 0.048(3) -0.009(2) -0.008(2) -0.015(2)
C78 0.046(2) 0.048(3) 0.094(4) -0.011(2) -0.027(2) -0.0150(19)
C98 0.058(3) 0.056(3) 0.051(2) 0.006(2) -0.009(2) -0.011(2)
C37 0.053(3) 0.037(2) 0.081(3) 0.002(2) -0.019(2) -0.0062(18)
C47 0.072(3) 0.043(2) 0.054(3) 0.0000(19) -0.005(2) -0.016(2)
C77 0.053(2) 0.041(2) 0.060(3) -0.0129(18) -0.008(2) -0.0104(18)
C89 0.046(2) 0.089(4) 0.049(2) -0.008(2) -0.0018(19) -0.017(2)
C27 0.056(3) 0.053(3) 0.067(3) 0.010(2) 0.002(2) -0.004(2)
C26 0.058(3) 0.047(3) 0.065(3) -0.001(2) -0.007(2) -0.006(2)
C68 0.072(3) 0.064(3) 0.054(3) 0.009(2) -0.012(2) -0.008(2)
C90 0.093(4) 0.071(3) 0.052(3) -0.017(2) -0.002(3) -0.034(3)
C39 0.090(4) 0.041(3) 0.069(3) -0.009(2) 0.007(3) -0.002(2)
C28 0.065(3) 0.074(3) 0.068(3) 0.003(2) -0.030(2) -0.015(3)
C111 0.055(3) 0.110(5) 0.087(4) 0.034(3) -0.025(3) -0.020(3)
C69 0.069(3) 0.061(3) 0.069(3) 0.008(2) 0.002(2) -0.028(2)
C67 0.103(4) 0.068(3) 0.045(3) 0.002(2) -0.012(3) -0.012(3)
C109 0.058(3) 0.148(7) 0.090(4) 0.022(4) -0.017(3) -0.026(4)
C107 0.030(9) 0.124(9) 0.063(3) 0.006(4) -0.006(4) 0.007(7)
C108 0.058(3) 0.204(9) 0.055(3) 0.018(4) -0.011(3) 0.012(4)
C110 0.050(4) 0.104(6) 0.078(4) 0.016(4) -0.012(3) -0.010(3)
C18B 0.034(7) 0.077(13) 0.069(9) -0.023(9) -0.015(6) -0.016(8)
C16B 0.045(10) 0.11(2) 0.069(14) -0.038(13) -0.011(8) 0.009(9)
C105 0.051(6) 0.095(6) 0.171(14) -0.046(8) -0.009(6) -0.053(5)
C106 0.104(6) 0.122(9) 0.075(10) -0.032(10) -0.015(9) -0.058(6)
C17B 0.078(14) 0.080(11) 0.068(11) -0.012(8) -0.033(11) -0.014(9)
C104 0.079(7) 0.068(5) 0.055(4) -0.003(3) -0.009(4) -0.035(5)
Na1A 0.059(3) 0.076(4) 0.072(4) 0.005(3) -0.013(3) -0.020(3)
O2A 0.044(2) 0.107(6) 0.068(3) -0.018(4) -0.0088(19) -0.029(3)
O3A 0.062(3) 0.073(3) 0.063(3) -0.002(3) -0.005(2) -0.024(3)
C18 0.036(4) 0.082(8) 0.062(5) -0.017(5) -0.021(3) -0.006(5)
C17 0.073(7) 0.085(7) 0.044(5) 0.001(4) -0.025(5) -0.035(6)
C16 0.081(10) 0.068(7) 0.065(8) -0.032(6) -0.038(7) 0.012(6)
C100 0.079(7) 0.068(5) 0.055(4) -0.003(3) -0.009(4) -0.035(5)
C101 0.051(6) 0.095(6) 0.171(14) -0.046(8) -0.009(6) -0.053(5)
C102 0.104(6) 0.122(9) 0.075(10) -0.032(10) -0.015(9) -0.058(6)
C103 0.030(9) 0.124(9) 0.063(3) 0.006(4) -0.006(4) 0.007(7)
C114 0.050(4) 0.104(6) 0.078(4) 0.016(4) -0.012(3) -0.010(3)

loop_
_atom_type_symbol
_atom_type_description
_atom_type_scat_dispersion_real
_atom_type_scat_dispersion_imag
_atom_type_scat_source
C C 0.0181 0.0091 'International Tables Vol C Tables 4.2.6.8 and 6.1.1.4'
H H 0.0000 0.0000 'International Tables Vol C Tables 4.2.6.8 and 6.1.1.4'
N N 0.0311 0.0180 'International Tables Vol C Tables 4.2.6.8 and 6.1.1.4'
Na Na 0.1353 0.1239 'International Tables Vol C Tables 4.2.6.8 and 6.1.1.4'
O O 0.0492 0.0322 'International Tables Vol C Tables 4.2.6.8 and 6.1.1.4'
P P 0.2955 0.4335 'International Tables Vol C Tables 4.2.6.8 and 6.1.1.4'

loop_
_geom_angle_atom_site_label_1
_geom_angle_atom_site_label_2
_geom_angle_atom_site_label_3
_geom_angle
_geom_angle_site_symmetry_1
_geom_angle_site_symmetry_3
P2 P1 P3 91.44(5) . .
N2 P1 P2 121.54(11) . .
N2 P1 P3 116.01(11) . .
N1 P1 P2 116.04(11) . .
N1 P1 P3 122.84(11) . .
N1 P1 N2 91.82(14) . .
C02G P2 P1 78.76(15) . .
P1 P3 Na1 121.50(6) . 2_666
C02G P3 P1 77.65(14) . .
C02G P3 Na1 63.90(14) . 2_666
P3 Na1 Na1 76.88(8) 2_666 2_666
O1 Na1 P3 99.89(11) . 2_666
O1 Na1 P3 59.72(9) 2_666 2_666
O1 Na1 Na1 39.71(9) 2_666 2_666
O1 Na1 Na1 41.48(10) . 2_666
O1 Na1 O1 81.19(14) . 2_666
O1 Na1 C02G 27.05(12) 2_666 2_666
O1 Na1 C02G 100.26(15) . 2_666
O1 Na1 O3 124.72(19) . .
O2 Na1 P3 120.4(2) . 2_666
O2 Na1 Na1 137.2(2) . 2_666
O2 Na1 O1 95.8(2) . .
O2 Na1 O1 176.9(2) . 2_666
O2 Na1 C02G 154.4(2) . 2_666
O2 Na1 O3 88.0(2) . .
C02G Na1 P3 37.10(10) 2_666 2_666
C02G Na1 Na1 61.20(11) 2_666 2_666
O3 Na1 P3 125.04(15) . 2_666
O3 Na1 Na1 114.73(19) . 2_666
O3 Na1 O1 94.29(18) . 2_666
O3 Na1 C02G 98.85(17) . 2_666
Na1 O1 Na1 98.81(14) . 2_666
Na1 O1 Na1A 36.23(16) 2_666 2_666
Na1 O1 Na1A 85.43(17) . 2_666
C02G O1 Na1 133.0(3) . .
C02G O1 Na1 93.1(3) . 2_666
C02G O1 Na1A 97.5(3) . .
C02G O1 Na1A 125.6(3) . 2_666
Na1A O1 Na1A 98.0(2) . 2_666
C1 N2 P1 118.8(2) . .
C1 N2 C50 125.8(3) . .
C50 N2 P1 112.7(2) . .
C52 N1 P1 118.9(2) . .
C52 N1 C51 125.6(3) . .
C51 N1 P1 113.9(2) . .
C61 C60 C59 123.8(3) . .
C61 C60 C65 116.6(3) . .
C65 C60 C59 119.6(3) . .
C3 C2 C29 119.5(3) . .
C1 C2 C3 118.6(3) . .
C1 C2 C29 121.7(3) . .
C93 C94 C95 116.0(3) . .
C93 C94 C97 124.5(3) . .
C95 C94 C97 119.5(3) . .
C14 C9 C8 121.9(3) . .
C14 C9 C10 118.2(3) . .
C10 C9 C8 119.9(3) . .
C24 C19 C8 120.0(3) . .
C20 C19 C8 123.0(3) . .
C20 C19 C24 117.0(3) . .
C11 C12 C13 117.1(3) . .
C11 C12 C15 121.6(4) . .
C13 C12 C15 121.2(3) . .
C2 C3 H3 119.0 . .
C4 C3 C2 122.0(3) . .
C4 C3 H3 119.0 . .
C9 C8 C19 112.6(3) . .
C9 C8 H8 107.0 . .
C19 C8 H8 107.0 . .
C6 C8 C9 113.4(3) . .
C6 C8 C19 109.5(3) . .
C6 C8 H8 107.0 . .
C91 C92 H92 119.3 . .
C93 C92 H92 119.3 . .
C93 C92 C91 121.3(3) . .
C92 C91 C80 120.1(3) . .
C96 C91 C92 116.8(3) . .
C96 C91 C80 123.1(3) . .
C9 C14 H14 119.7 . .
C9 C14 C13 120.7(4) . .
C13 C14 H14 119.7 . .
C41 C42 H42 119.0 . .
C43 C42 H42 119.0 . .
C43 C42 C41 121.9(3) . .
C94 C93 C92 122.1(3) . .
C94 C93 H93 118.9 . .
C92 C93 H93 118.9 . .
C55 C54 H54 119.2 . .
C53 C54 H54 119.2 . .
C53 C54 C55 121.6(3) . .
C5 C6 C8 121.2(3) . .
C5 C6 C1 118.8(3) . .
C1 C6 C8 119.8(3) . .
C55 C56 H56 119.2 . .
C55 C56 C57 121.6(3) . .
C57 C56 H56 119.2 . .
C41 C40 C29 120.0(3) . .
C41 C40 C45 116.8(3) . .
C45 C40 C29 123.2(3) . .
C31 C30 C29 119.2(3) . .
C35 C30 C31 117.4(3) . .
C35 C30 C29 123.4(3) . .
C81 C82 H82 120.0 . .
C81 C82 C83 120.0(4) . .
C83 C82 H82 120.0 . .
C19 C24 H24 119.6 . .
C23 C24 C19 120.8(3) . .
C23 C24 H24 119.6 . .
C21 C22 C23 116.6(4) . .
C21 C22 C25 122.1(3) . .
C23 C22 C25 121.2(3) . .
C70 C75 H75 119.6 . .
C70 C75 C74 120.7(3) . .
C74 C75 H75 119.6 . .
C6 C5 H5 119.2 . .
C4 C5 C6 121.6(3) . .
C4 C5 H5 119.2 . .
C82 C81 C86 117.6(3) . .
C82 C81 C80 122.2(3) . .
C86 C81 C80 120.3(3) . .
C60 C61 H61 118.9 . .
C60 C61 C62 122.1(3) . .
C62 C61 H61 118.9 . .
C57 C52 N1 121.8(3) . .
C57 C52 C53 119.6(3) . .
C53 C52 N1 118.6(3) . .
C42 C41 H41 119.0 . .
C40 C41 C42 121.9(3) . .
C40 C41 H41 119.0 . .
C111 O2 Na1 125.0(5) . .
C108 O2 Na1 119.8(5) . .
C108 O2 C111 105.4(5) . .
C81 C86 H86 119.2 . .
C85 C86 C81 121.5(4) . .
C85 C86 H86 119.2 . .
C54 C55 C58 120.7(3) . .
C56 C55 C54 118.5(3) . .
C56 C55 C58 120.8(3) . .
C30 C31 H31 119.6 . .
C32 C31 C30 120.8(4) . .
C32 C31 H31 119.6 . .
C75 C70 C59 122.2(3) . .
C71 C70 C75 118.2(3) . .
C71 C70 C59 119.6(3) . .
C12 C11 H11 119.3 . .
C12 C11 C10 121.5(4) . .
C10 C11 H11 119.3 . .
C2 C1 N2 122.3(3) . .
C2 C1 C6 120.0(3) . .
C6 C1 N2 117.7(3) . .
C19 C20 H20 119.1 . .
C19 C20 C21 121.9(3) . .
C21 C20 H20 119.1 . .
C3 C4 C7 120.7(3) . .
C5 C4 C3 118.4(3) . .
C5 C4 C7 120.9(3) . .
N1 C51 H51A 110.9 . .
N1 C51 H51B 110.9 . .
N1 C51 C50 104.1(3) . .
H51A C51 H51B 109.0 . .
C50 C51 H51A 110.9 . .
C50 C51 H51B 110.9 . .
C72 C73 C76 120.3(3) . .
C74 C73 C72 117.1(3) . .
C74 C73 C76 122.4(3) . .
C42 C43 C44 116.0(3) . .
C42 C43 C46 123.4(3) . .
C44 C43 C46 120.6(3) . .
C2 C29 C40 111.6(3) . .
C2 C29 H29 107.0 . .
C40 C29 H29 107.0 . .
C30 C29 C2 112.3(3) . .
C30 C29 C40 111.6(3) . .
C30 C29 H29 107.0 . .
C70 C71 H71 119.7 . .
C72 C71 C70 120.7(3) . .
C72 C71 H71 119.7 . .
N2 C50 C51 103.8(3) . .
N2 C50 H50A 111.0 . .
N2 C50 H50B 111.0 . .
C51 C50 H50A 111.0 . .
C51 C50 H50B 111.0 . .
H50A C50 H50B 109.0 . .
C9 C10 C11 120.7(3) . .
C9 C10 H10 119.6 . .
C11 C10 H10 119.6 . .
C22 C21 C20 121.3(3) . .
C22 C21 H21 119.4 . .
C20 C21 H21 119.4 . .
C60 C59 C70 112.0(3) . .
C60 C59 H59 107(3) . .
C60 C59 C53 112.1(3) . .
C70 C59 H59 109(3) . .
C53 C59 C70 112.7(3) . .
C53 C59 H59 103(3) . .
C56 C57 C52 119.3(3) . .
C56 C57 C80 119.5(3) . .
C52 C57 C80 120.7(3) . .
C91 C96 H96 119.3 . .
C95 C96 C91 121.4(3) . .
C95 C96 H96 119.3 . .
C82 C83 H83 118.7 . .
C82 C83 C84 122.6(4) . .
C84 C83 H83 118.7 . .
C54 C53 C52 119.1(3) . .
C54 C53 C59 121.1(3) . .
C52 C53 C59 119.7(3) . .
C94 C95 H95 118.8 . .
C96 C95 C94 122.3(3) . .
C96 C95 H95 118.8 . .
C86 C85 H85 119.2 . .
C84 C85 C86 121.7(4) . .
C84 C85 H85 119.2 . .
C91 C80 H80 106.9 . .
C81 C80 C91 112.7(3) . .
C81 C80 H80 106.9 . .
C57 C80 C91 109.3(3) . .
C57 C80 C81 113.7(3) . .
C57 C80 H80 106.9 . .
C32 C33 C34 116.9(4) . .
C32 C33 C36 120.2(3) . .
C34 C33 C36 123.0(3) . .
C24 C23 C22 122.4(3) . .
C24 C23 H23 118.8 . .
C22 C23 H23 118.8 . .
C40 C45 H45 119.4 . .
C44 C45 C40 121.2(3) . .
C44 C45 H45 119.4 . .
C31 C32 C33 122.0(4) . .
C31 C32 H32 119.0 . .
C33 C32 H32 119.0 . .
C94 C97 C99 109.1(3) . .
C6AA C97 C94 111.8(3) . .
C6AA C97 C99 108.6(3) . .
C98 C97 C94 110.4(3) . .
C98 C97 C99 108.9(3) . .
C98 C97 C6AA 108.0(3) . .
C12 C13 H13 119.1 . .
C14 C13 C12 121.8(3) . .
C14 C13 H13 119.1 . .
C65 C64 H64 118.8 . .
C65 C64 C63 122.3(4) . .
C63 C64 H64 118.8 . .
C33 C34 H34 119.2 . .
C35 C34 C33 121.6(4) . .
C35 C34 H34 119.2 . .
C73 C72 H72 119.1 . .
C71 C72 C73 121.8(4) . .
C71 C72 H72 119.1 . .
C60 C65 H65 119.3 . .
C64 C65 C60 121.3(4) . .
C64 C65 H65 119.3 . .
C64 C63 C62 116.1(4) . .
C64 C63 C66 120.7(4) . .
C62 C63 C66 123.2(4) . .
C12 C15 C18B 110.9(6) . .
C12 C15 C17 112.7(4) . .
C16B C15 C12 108.8(9) . .
C16B C15 C18B 107.3(11) . .
C17B C15 C12 108.5(7) . .
C17B C15 C18B 107.3(10) . .
C17B C15 C16B 114.1(12) . .
C18 C15 C12 111.2(4) . .
C18 C15 C17 107.2(6) . .
C16 C15 C12 107.5(5) . .
C16 C15 C18 110.2(7) . .
C16 C15 C17 107.9(7) . .
C43 C44 H44 118.9 . .
C45 C44 C43 122.2(3) . .
C45 C44 H44 118.9 . .
C33 C36 C38 109.1(3) . .
C33 C36 C37 110.0(3) . .
C37 C36 C38 108.4(4) . .
C39 C36 C33 112.1(4) . .
C39 C36 C38 109.0(4) . .
C39 C36 C37 108.2(4) . .
C61 C62 C63 121.5(4) . .
C61 C62 H62 119.2 . .
C63 C62 H62 119.2 . .
C83 C84 C87 120.6(4) . .
C85 C84 C83 116.7(4) . .
C85 C84 C87 122.7(4) . .
C97 C99 H99A 109.5 . .
C97 C99 H99B 109.5 . .
C97 C99 H99C 109.5 . .
H99A C99 H99B 109.5 . .
H99A C99 H99C 109.5 . .
H99B C99 H99C 109.5 . .
C73 C76 C79 110.5(3) . .
C78 C76 C73 111.9(3) . .
C78 C76 C79 109.0(4) . .
C77 C76 C73 107.6(3) . .
C77 C76 C79 109.5(4) . .
C77 C76 C78 108.2(4) . .
C55 C58 H58A 109.5 . .
C55 C58 H58B 109.5 . .
C55 C58 H58C 109.5 . .
H58A C58 H58B 109.5 . .
H58A C58 H58C 109.5 . .
H58B C58 H58C 109.5 . .
C84 C87 C88 111.9(4) . .
C89 C87 C84 110.1(3) . .
C89 C87 C88 106.7(4) . .
C90 C87 C84 109.0(4) . .
C90 C87 C88 107.9(4) . .
C90 C87 C89 111.2(4) . .
C75 C74 H74 119.3 . .
C73 C74 C75 121.4(3) . .
C73 C74 H74 119.3 . .
C30 C35 C34 121.3(4) . .
C30 C35 H35 119.4 . .
C34 C35 H35 119.4 . .
C22 C25 C28 108.4(3) . .
C27 C25 C22 112.5(3) . .
C27 C25 C26 107.9(4) . .
C27 C25 C28 108.7(4) . .
C26 C25 C22 110.9(3) . .
C26 C25 C28 108.4(4) . .
C49 C46 C43 112.2(3) . .
C49 C46 C48 108.9(3) . .
C49 C46 C47 108.3(4) . .
C48 C46 C43 108.4(3) . .
C48 C46 C47 108.9(4) . .
C47 C46 C43 110.2(3) . .
C4 C7 H7A 109.5 . .
C4 C7 H7B 109.5 . .
C4 C7 H7C 109.5 . .
H7A C7 H7B 109.5 . .
H7A C7 H7C 109.5 . .
H7B C7 H7C 109.5 . .
C76 C79 H79A 109.5 . .
C76 C79 H79B 109.5 . .
C76 C79 H79C 109.5 . .
H79A C79 H79B 109.5 . .
H79A C79 H79C 109.5 . .
H79B C79 H79C 109.5 . .
P2 C02G P3 112.2(2) . .
P2 C02G Na1 135.7(2) . 2_666
P3 C02G Na1 79.00(16) . 2_666
O1 C02G P2 125.0(3) . .
O1 C02G P3 122.8(3) . .
O1 C02G Na1 59.9(2) . 2_666
C36 C38 H38A 109.5 . .
C36 C38 H38B 109.5 . .
C36 C38 H38C 109.5 . .
H38A C38 H38B 109.5 . .
H38A C38 H38C 109.5 . .
H38B C38 H38C 109.5 . .
C97 C6AA H6AA 109.5 . .
C97 C6AA H6AB 109.5 . .
C97 C6AA H6AC 109.5 . .
H6AA C6AA H6AB 109.5 . .
H6AA C6AA H6AC 109.5 . .
H6AB C6AA H6AC 109.5 . .
C46 C49 H49A 109.5 . .
C46 C49 H49B 109.5 . .
C46 C49 H49C 109.5 . .
H49A C49 H49B 109.5 . .
H49A C49 H49C 109.5 . .
H49B C49 H49C 109.5 . .
C100 O3 Na1 121.8(5) . .
C100 O3 C103 102.4(9) . .
C103 O3 Na1 124.0(7) . .
C63 C66 C69 108.4(4) . .
C63 C66 C67 109.9(4) . .
C68 C66 C63 112.9(4) . .
C68 C66 C69 108.4(4) . .
C68 C66 C67 108.6(4) . .
C67 C66 C69 108.6(4) . .
C46 C48 H48A 109.5 . .
C46 C48 H48B 109.5 . .
C46 C48 H48C 109.5 . .
H48A C48 H48B 109.5 . .
H48A C48 H48C 109.5 . .
H48B C48 H48C 109.5 . .
C87 C88 H88A 109.5 . .
C87 C88 H88B 109.5 . .
C87 C88 H88C 109.5 . .
H88A C88 H88B 109.5 . .
H88A C88 H88C 109.5 . .
H88B C88 H88C 109.5 . .
C76 C78 H78A 109.5 . .
C76 C78 H78B 109.5 . .
C76 C78 H78C 109.5 . .
H78A C78 H78B 109.5 . .
H78A C78 H78C 109.5 . .
H78B C78 H78C 109.5 . .
C97 C98 H98A 109.5 . .
C97 C98 H98B 109.5 . .
C97 C98 H98C 109.5 . .
H98A C98 H98B 109.5 . .
H98A C98 H98C 109.5 . .
H98B C98 H98C 109.5 . .
C36 C37 H37A 109.5 . .
C36 C37 H37B 109.5 . .
C36 C37 H37C 109.5 . .
H37A C37 H37B 109.5 . .
H37A C37 H37C 109.5 . .
H37B C37 H37C 109.5 . .
C46 C47 H47A 109.5 . .
C46 C47 H47B 109.5 . .
C46 C47 H47C 109.5 . .
H47A C47 H47B 109.5 . .
H47A C47 H47C 109.5 . .
H47B C47 H47C 109.5 . .
C76 C77 H77A 109.5 . .
C76 C77 H77B 109.5 . .
C76 C77 H77C 109.5 . .
H77A C77 H77B 109.5 . .
H77A C77 H77C 109.5 . .
H77B C77 H77C 109.5 . .
C87 C89 H89A 109.5 . .
C87 C89 H89B 109.5 . .
C87 C89 H89C 109.5 . .
H89A C89 H89B 109.5 . .
H89A C89 H89C 109.5 . .
H89B C89 H89C 109.5 . .
C25 C27 H27A 109.5 . .
C25 C27 H27B 109.5 . .
C25 C27 H27C 109.5 . .
H27A C27 H27B 109.5 . .
H27A C27 H27C 109.5 . .
H27B C27 H27C 109.5 . .
C25 C26 H26A 109.5 . .
C25 C26 H26B 109.5 . .
C25 C26 H26C 109.5 . .
H26A C26 H26B 109.5 . .
H26A C26 H26C 109.5 . .
H26B C26 H26C 109.5 . .
C66 C68 H68A 109.5 . .
C66 C68 H68B 109.5 . .
C66 C68 H68C 109.5 . .
H68A C68 H68B 109.5 . .
H68A C68 H68C 109.5 . .
H68B C68 H68C 109.5 . .
C87 C90 H90A 109.5 . .
C87 C90 H90B 109.5 . .
C87 C90 H90C 109.5 . .
H90A C90 H90B 109.5 . .
H90A C90 H90C 109.5 . .
H90B C90 H90C 109.5 . .
C36 C39 H39A 109.5 . .
C36 C39 H39B 109.5 . .
C36 C39 H39C 109.5 . .
H39A C39 H39B 109.5 . .
H39A C39 H39C 109.5 . .
H39B C39 H39C 109.5 . .
C25 C28 H28A 109.5 . .
C25 C28 H28B 109.5 . .
C25 C28 H28C 109.5 . .
H28A C28 H28B 109.5 . .
H28A C28 H28C 109.5 . .
H28B C28 H28C 109.5 . .
O2 C111 H11A 112.6 . .
O2 C111 H11B 112.6 . .
O2 C111 C114 95.5(8) . .
H11A C111 H11B 110.1 . .
H11C C111 H11D 109.8 . .
C110 C111 H11C 112.1 . .
C110 C111 H11D 112.1 . .
C110 C111 O2A 98.3(7) . .
O2A C111 H11C 112.1 . .
O2A C111 H11D 112.1 . .
C114 C111 H11A 112.6 . .
C114 C111 H11B 112.6 . .
C66 C69 H69A 109.5 . .
C66 C69 H69B 109.5 . .
C66 C69 H69C 109.5 . .
H69A C69 H69B 109.5 . .
H69A C69 H69C 109.5 . .
H69B C69 H69C 109.5 . .
C66 C67 H67A 109.5 . .
C66 C67 H67B 109.5 . .
C66 C67 H67C 109.5 . .
H67A C67 H67B 109.5 . .
H67A C67 H67C 109.5 . .
H67B C67 H67C 109.5 . .
H10C C109 H10D 108.6 . .
H10A C109 H10B 109.8 . .
C108 C109 H10C 110.3 . .
C108 C109 H10D 110.3 . .
C108 C109 H10A 112.2 . .
C108 C109 H10B 112.2 . .
C108 C109 C110 107.0(6) . .
C108 C109 C114 97.7(9) . .
C110 C109 H10C 110.3 . .
C110 C109 H10D 110.3 . .
C114 C109 H10A 112.2 . .
C114 C109 H10B 112.2 . .
H10E C107 H10F 108.9 . .
C106 C107 H10E 110.8 . .
C106 C107 H10F 110.8 . .
O3A C107 H10E 110.8 . .
O3A C107 H10F 110.8 . .
O3A C107 C106 104.7(18) . .
O2 C108 C109 108.9(5) . .
O2 C108 H10G 109.9 . .
O2 C108 H10H 109.9 . .
C109 C108 H10G 109.9 . .
C109 C108 H10H 109.9 . .
C109 C108 H10I 110.4 . .
C109 C108 H10J 110.4 . .
C109 C108 O2A 106.8(7) . .
H10G C108 H10H 108.3 . .
H10I C108 H10J 108.6 . .
O2A C108 H10I 110.4 . .
O2A C108 H10J 110.4 . .
C111 C110 H11E 111.1 . .
C111 C110 H11F 111.1 . .
C109 C110 C111 103.2(5) . .
C109 C110 H11E 111.1 . .
C109 C110 H11F 111.1 . .
H11E C110 H11F 109.1 . .
C15 C18B H18A 109.5 . .
C15 C18B H18B 109.5 . .
C15 C18B H18C 109.5 . .
H18A C18B H18B 109.5 . .
H18A C18B H18C 109.5 . .
H18B C18B H18C 109.5 . .
C15 C16B H16A 109.5 . .
C15 C16B H16B 109.5 . .
C15 C16B H16C 109.5 . .
H16A C16B H16B 109.5 . .
H16A C16B H16C 109.5 . .
H16B C16B H16C 109.5 . .
H10K C105 H10L 108.7 . .
C106 C105 H10K 110.5 . .
C106 C105 H10L 110.5 . .
C104 C105 H10K 110.5 . .
C104 C105 H10L 110.5 . .
C104 C105 C106 106.2(12) . .
C107 C106 C105 105.1(13) . .
C107 C106 H10M 110.7 . .
C107 C106 H10N 110.7 . .
C105 C106 H10M 110.7 . .
C105 C106 H10N 110.7 . .
H10M C106 H10N 108.8 . .
C15 C17B H17A 109.5 . .
C15 C17B H17B 109.5 . .
C15 C17B H17C 109.5 . .
H17A C17B H17B 109.5 . .
H17A C17B H17C 109.5 . .
H17B C17B H17C 109.5 . .
C105 C104 H10O 110.7 . .
C105 C104 H10P 110.7 . .
C105 C104 O3A 105.4(10) . .
H10O C104 H10P 108.8 . .
O3A C104 H10O 110.7 . .
O3A C104 H10P 110.7 . .
O1 Na1A O1 82.0(2) . 2_666
O1 Na1A Na1A 38.95(14) 2_666 2_666
O1 Na1A Na1A 43.05(15) . 2_666
O1 Na1A O2A 85.9(3) . .
O1 Na1A O2A 124.6(4) 2_666 .
O1 Na1A O3A 171.9(4) . .
O2A Na1A Na1A 110.2(4) . 2_666
O3A Na1A Na1A 145.1(4) . 2_666
O3A Na1A O2A 89.6(4) . .
C111 O2A Na1A 148.2(7) . .
C108 O2A C111 96.3(8) . .
C108 O2A Na1A 115.3(7) . .
C107 O3A C104 100.3(10) . .
C107 O3A Na1A 116.7(10) . .
C104 O3A Na1A 126.2(8) . .
C15 C18 H18D 109.5 . .
C15 C18 H18E 109.5 . .
C15 C18 H18F 109.5 . .
H18D C18 H18E 109.5 . .
H18D C18 H18F 109.5 . .
H18E C18 H18F 109.5 . .
C15 C17 H17D 109.5 . .
C15 C17 H17E 109.5 . .
C15 C17 H17F 109.5 . .
H17D C17 H17E 109.5 . .
H17D C17 H17F 109.5 . .
H17E C17 H17F 109.5 . .
C15 C16 H16D 109.5 . .
C15 C16 H16E 109.5 . .
C15 C16 H16F 109.5 . .
H16D C16 H16E 109.5 . .
H16D C16 H16F 109.5 . .
H16E C16 H16F 109.5 . .
O3 C100 H10Q 111.0 . .
O3 C100 H10R 111.0 . .
O3 C100 C101 103.6(8) . .
H10Q C100 H10R 109.0 . .
C101 C100 H10Q 111.0 . .
C101 C100 H10R 111.0 . .
C100 C101 H10S 111.3 . .
C100 C101 H10T 111.3 . .
H10S C101 H10T 109.2 . .
C102 C101 C100 102.4(10) . .
C102 C101 H10S 111.3 . .
C102 C101 H10T 111.3 . .
C101 C102 H10U 110.6 . .
C101 C102 H10V 110.6 . .
H10U C102 H10V 108.7 . .
C103 C102 C101 105.9(13) . .
C103 C102 H10U 110.6 . .
C103 C102 H10V 110.6 . .
O3 C103 C102 101.1(10) . .
O3 C103 H10W 111.5 . .
O3 C103 H10X 111.5 . .
C102 C103 H10W 111.5 . .
C102 C103 H10X 111.5 . .
H10W C103 H10X 109.4 . .
C111 C114 H11G 112.0 . .
C111 C114 H11H 112.0 . .
C109 C114 C111 99.1(11) . .
C109 C114 H11G 112.0 . .
C109 C114 H11H 112.0 . .
H11G C114 H11H 109.6 . .

loop_
_geom_bond_atom_site_label_1
_geom_bond_atom_site_label_2
_geom_bond_distance
_geom_bond_site_symmetry_2
P1 P2 2.1212(14) .
P1 P3 2.1371(14) .
P1 N2 1.682(3) .
P1 N1 1.677(3) .
P2 C02G 1.820(4) .
P3 Na1 3.017(3) 2_666
P3 C02G 1.854(5) .
Na1 Na1 3.566(5) 2_666
Na1 O1 2.305(4) .
Na1 O1 2.390(4) 2_666
Na1 O2 2.293(8) .
Na1 C02G 2.760(5) 2_666
Na1 O3 2.322(6) .
O1 C02G 1.257(5) .
O1 Na1A 2.231(6) .
O1 Na1A 2.422(6) 2_666
N2 C1 1.437(4) .
N2 C50 1.482(4) .
N1 C52 1.441(4) .
N1 C51 1.480(4) .
C60 C61 1.383(5) .
C60 C59 1.525(5) .
C60 C65 1.401(5) .
C2 C3 1.401(5) .
C2 C1 1.388(5) .
C2 C29 1.533(5) .
C94 C93 1.391(5) .
C94 C95 1.397(5) .
C94 C97 1.534(5) .
C9 C8 1.527(5) .
C9 C14 1.388(5) .
C9 C10 1.390(5) .
C19 C8 1.527(5) .
C19 C24 1.391(5) .
C19 C20 1.389(5) .
C12 C11 1.383(5) .
C12 C13 1.398(6) .
C12 C15 1.541(5) .
C3 H3 0.9500 .
C3 C4 1.387(5) .
C8 H8 1.0000 .
C8 C6 1.526(5) .
C92 H92 0.9500 .
C92 C91 1.397(5) .
C92 C93 1.392(5) .
C91 C96 1.392(5) .
C91 C80 1.539(5) .
C14 H14 0.9500 .
C14 C13 1.391(5) .
C42 H42 0.9500 .
C42 C41 1.397(5) .
C42 C43 1.387(5) .
C93 H93 0.9500 .
C54 H54 0.9500 .
C54 C55 1.395(5) .
C54 C53 1.394(5) .
C6 C5 1.388(5) .
C6 C1 1.421(5) .
C56 H56 0.9500 .
C56 C55 1.383(5) .
C56 C57 1.395(5) .
C40 C41 1.391(5) .
C40 C29 1.536(5) .
C40 C45 1.396(5) .
C30 C31 1.404(5) .
C30 C29 1.527(5) .
C30 C35 1.382(5) .
C82 H82 0.9500 .
C82 C81 1.387(5) .
C82 C83 1.392(5) .
C24 H24 0.9500 .
C24 C23 1.387(6) .
C22 C21 1.384(5) .
C22 C23 1.395(5) .
C22 C25 1.540(6) .
C75 H75 0.9500 .
C75 C70 1.389(5) .
C75 C74 1.391(5) .
C5 H5 0.9500 .
C5 C4 1.385(5) .
C81 C86 1.395(5) .
C81 C80 1.528(5) .
C61 H61 0.9500 .
C61 C62 1.391(6) .
C52 C57 1.405(5) .
C52 C53 1.406(5) .
C41 H41 0.9500 .
O2 C111 1.467(9) .
O2 C108 1.437(10) .
C86 H86 0.9500 .
C86 C85 1.386(6) .
C55 C58 1.515(5) .
C31 H31 0.9500 .
C31 C32 1.378(6) .
C70 C71 1.382(5) .
C70 C59 1.530(5) .
C11 H11 0.9500 .
C11 C10 1.403(5) .
C20 H20 0.9500 .
C20 C21 1.395(5) .
C4 C7 1.512(5) .
C51 H51A 0.9900 .
C51 H51B 0.9900 .
C51 C50 1.522(5) .
C73 C72 1.393(5) .
C73 C76 1.533(5) .
C73 C74 1.382(5) .
C43 C44 1.408(5) .
C43 C46 1.541(5) .
C29 H29 1.0000 .
C71 H71 0.9500 .
C71 C72 1.381(5) .
C50 H50A 0.9900 .
C50 H50B 0.9900 .
C10 H10 0.9500 .
C21 H21 0.9500 .
C59 H59 0.91(4) .
C59 C53 1.527(5) .
C57 C80 1.524(5) .
C96 H96 0.9500 .
C96 C95 1.386(5) .
C83 H83 0.9500 .
C83 C84 1.395(6) .
C95 H95 0.9500 .
C85 H85 0.9500 .
C85 C84 1.376(6) .
C80 H80 1.0000 .
C33 C32 1.389(6) .
C33 C34 1.390(5) .
C33 C36 1.528(6) .
C23 H23 0.9500 .
C45 H45 0.9500 .
C45 C44 1.394(5) .
C32 H32 0.9500 .
C97 C99 1.535(5) .
C97 C6AA 1.529(6) .
C97 C98 1.526(6) .
C13 H13 0.9500 .
C64 H64 0.9500 .
C64 C65 1.384(6) .
C64 C63 1.394(6) .
C34 H34 0.9500 .
C34 C35 1.389(6) .
C72 H72 0.9500 .
C65 H65 0.9500 .
C63 C62 1.398(5) .
C63 C66 1.536(6) .
C15 C18B 1.558(16) .
C15 C16B 1.51(2) .
C15 C17B 1.487(18) .
C15 C18 1.517(9) .
C15 C17 1.553(10) .
C15 C16 1.499(13) .
C44 H44 0.9500 .
C36 C38 1.536(6) .
C36 C37 1.536(6) .
C36 C39 1.523(6) .
C62 H62 0.9500 .
C84 C87 1.541(6) .
C99 H99A 0.9800 .
C99 H99B 0.9800 .
C99 H99C 0.9800 .
C76 C79 1.536(6) .
C76 C78 1.529(6) .
C76 C77 1.524(6) .
C58 H58A 0.9800 .
C58 H58B 0.9800 .
C58 H58C 0.9800 .
C87 C88 1.547(7) .
C87 C89 1.521(6) .
C87 C90 1.514(7) .
C74 H74 0.9500 .
C35 H35 0.9500 .
C25 C27 1.524(6) .
C25 C26 1.532(6) .
C25 C28 1.541(6) .
C46 C49 1.529(6) .
C46 C48 1.536(6) .
C46 C47 1.538(6) .
C7 H7A 0.9800 .
C7 H7B 0.9800 .
C7 H7C 0.9800 .
C79 H79A 0.9800 .
C79 H79B 0.9800 .
C79 H79C 0.9800 .
C38 H38A 0.9800 .
C38 H38B 0.9800 .
C38 H38C 0.9800 .
C6AA H6AA 0.9800 .
C6AA H6AB 0.9800 .
C6AA H6AC 0.9800 .
C49 H49A 0.9800 .
C49 H49B 0.9800 .
C49 H49C 0.9800 .
O3 C100 1.446(9) .
O3 C103 1.483(13) .
C66 C68 1.530(7) .
C66 C69 1.542(7) .
C66 C67 1.536(7) .
C48 H48A 0.9800 .
C48 H48B 0.9800 .
C48 H48C 0.9800 .
C88 H88A 0.9800 .
C88 H88B 0.9800 .
C88 H88C 0.9800 .
C78 H78A 0.9800 .
C78 H78B 0.9800 .
C78 H78C 0.9800 .
C98 H98A 0.9800 .
C98 H98B 0.9800 .
C98 H98C 0.9800 .
C37 H37A 0.9800 .
C37 H37B 0.9800 .
C37 H37C 0.9800 .
C47 H47A 0.9800 .
C47 H47B 0.9800 .
C47 H47C 0.9800 .
C77 H77A 0.9800 .
C77 H77B 0.9800 .
C77 H77C 0.9800 .
C89 H89A 0.9800 .
C89 H89B 0.9800 .
C89 H89C 0.9800 .
C27 H27A 0.9800 .
C27 H27B 0.9800 .
C27 H27C 0.9800 .
C26 H26A 0.9800 .
C26 H26B 0.9800 .
C26 H26C 0.9800 .
C68 H68A 0.9800 .
C68 H68B 0.9800 .
C68 H68C 0.9800 .
C90 H90A 0.9800 .
C90 H90B 0.9800 .
C90 H90C 0.9800 .
C39 H39A 0.9800 .
C39 H39B 0.9800 .
C39 H39C 0.9800 .
C28 H28A 0.9800 .
C28 H28B 0.9800 .
C28 H28C 0.9800 .
C111 H11A 0.9900 .
C111 H11B 0.9900 .
C111 H11C 0.9900 .
C111 H11D 0.9900 .
C111 C110 1.475(8) .
C111 O2A 1.589(13) .
C111 C114 1.565(16) .
C69 H69A 0.9800 .
C69 H69B 0.9800 .
C69 H69C 0.9800 .
C67 H67A 0.9800 .
C67 H67B 0.9800 .
C67 H67C 0.9800 .
C109 H10C 0.9900 .
C109 H10D 0.9900 .
C109 H10A 0.9900 .
C109 H10B 0.9900 .
C109 C108 1.449(8) .
C109 C110 1.454(8) .
C109 C114 1.452(17) .
C107 H10E 0.9900 .
C107 H10F 0.9900 .
C107 C106 1.473(17) .
C107 O3A 1.469(13) .
C108 H10G 0.9900 .
C108 H10H 0.9900 .
C108 H10I 0.9900 .
C108 H10J 0.9900 .
C108 O2A 1.510(12) .
C110 H11E 0.9900 .
C110 H11F 0.9900 .
C18B H18A 0.9800 .
C18B H18B 0.9800 .
C18B H18C 0.9800 .
C16B H16A 0.9800 .
C16B H16B 0.9800 .
C16B H16C 0.9800 .
C105 H10K 0.9900 .
C105 H10L 0.9900 .
C105 C106 1.478(17) .
C105 C104 1.474(14) .
C106 H10M 0.9900 .
C106 H10N 0.9900 .
C17B H17A 0.9800 .
C17B H17B 0.9800 .
C17B H17C 0.9800 .
C104 H10O 0.9900 .
C104 H10P 0.9900 .
C104 O3A 1.500(12) .
Na1A Na1A 3.514(11) 2_666
Na1A O2A 2.652(15) .
Na1A O3A 2.259(11) .
C18 H18D 0.9800 .
C18 H18E 0.9800 .
C18 H18F 0.9800 .
C17 H17D 0.9800 .
C17 H17E 0.9800 .
C17 H17F 0.9800 .
C16 H16D 0.9800 .
C16 H16E 0.9800 .
C16 H16F 0.9800 .
C100 H10Q 0.9900 .
C100 H10R 0.9900 .
C100 C101 1.559(12) .
C101 H10S 0.9900 .
C101 H10T 0.9900 .
C101 C102 1.528(16) .
C102 H10U 0.9900 .
C102 H10V 0.9900 .
C102 C103 1.492(15) .
C103 H10W 0.9900 .
C103 H10X 0.9900 .
C114 H11G 0.9900 .
C114 H11H 0.9900 .

loop_
_geom_torsion_atom_site_label_1
_geom_torsion_atom_site_label_2
_geom_torsion_atom_site_label_3
_geom_torsion_atom_site_label_4
_geom_torsion
_geom_torsion_site_symmetry_1
_geom_torsion_site_symmetry_4
P1 P2 C02G P3 0.47(18) . .
P1 P2 C02G Na1 -96.6(3) . 2_666
P1 P2 C02G O1 -177.4(4) . .
P1 P3 C02G P2 -0.47(18) . .
P1 P3 C02G Na1 134.66(11) . 2_666
P1 P3 C02G O1 177.4(4) . .
P1 N2 C1 C2 -87.7(4) . .
P1 N2 C1 C6 89.8(3) . .
P1 N2 C50 C51 -34.0(3) . .
P1 N1 C52 C57 -89.5(4) . .
P1 N1 C52 C53 88.2(4) . .
P1 N1 C51 C50 -28.4(3) . .
P2 P1 N2 C1 56.4(3) . .
P2 P1 N2 C50 -106.3(2) . .
P2 P1 N1 C52 -58.5(3) . .
P2 P1 N1 C51 135.0(2) . .
P3 P1 N2 C1 -53.0(3) . .
P3 P1 N2 C50 144.3(2) . .
P3 P1 N1 C52 51.9(3) . .
P3 P1 N1 C51 -114.6(2) . .
Na1 P3 C02G P2 -135.1(3) 2_666 .
Na1 P3 C02G O1 42.8(3) 2_666 .
Na1 O1 C02G P2 -127.7(3) . .
Na1 O1 C02G P2 127.2(3) 2_666 .
Na1 O1 C02G P3 -50.4(3) 2_666 .
Na1 O1 C02G P3 54.7(5) . .
Na1 O1 C02G Na1 105.1(4) . 2_666
Na1 O2 C111 C114 179.5(9) . .
Na1 O2 C108 C109 -150.8(6) . .
Na1 O3 C100 C101 171.4(7) . .
Na1 O3 C103 C102 -167.3(13) . .
N2 P1 N1 C52 174.8(3) . .
N2 P1 N1 C51 8.2(3) . .
N1 P1 N2 C1 178.7(3) . .
N1 P1 N2 C50 16.1(3) . .
N1 C52 C57 C56 171.7(3) . .
N1 C52 C57 C80 -16.5(5) . .
N1 C52 C53 C54 -171.6(3) . .
N1 C52 C53 C59 11.9(5) . .
N1 C51 C50 N2 36.8(3) . .
C60 C61 C62 C63 0.8(6) . .
C60 C59 C53 C54 -111.5(4) . .
C60 C59 C53 C52 64.9(4) . .
C2 C3 C4 C5 3.3(5) . .
C2 C3 C4 C7 -176.2(4) . .
C9 C8 C6 C5 13.9(5) . .
C9 C8 C6 C1 -170.2(3) . .
C9 C14 C13 C12 0.0(6) . .
C19 C8 C6 C5 -112.7(4) . .
C19 C8 C6 C1 63.1(4) . .
C19 C24 C23 C22 0.9(6) . .
C19 C20 C21 C22 -0.2(5) . .
C12 C11 C10 C9 0.2(6) . .
C3 C2 C1 N2 170.9(3) . .
C3 C2 C1 C6 -6.5(5) . .
C3 C2 C29 C40 97.6(4) . .
C3 C2 C29 C30 -28.6(4) . .
C8 C9 C14 C13 179.8(3) . .
C8 C9 C10 C11 -179.9(3) . .
C8 C19 C24 C23 178.0(3) . .
C8 C19 C20 C21 -178.3(3) . .
C8 C6 C5 C4 172.6(3) . .
C8 C6 C1 N2 14.1(5) . .
C8 C6 C1 C2 -168.3(3) . .
C92 C91 C96 C95 -1.8(5) . .
C92 C91 C80 C81 -65.3(4) . .
C92 C91 C80 C57 167.3(3) . .
C91 C92 C93 C94 -1.1(5) . .
C91 C96 C95 C94 0.5(6) . .
C14 C9 C8 C19 31.1(4) . .
C14 C9 C8 C6 -93.9(4) . .
C14 C9 C10 C11 0.0(6) . .
C42 C43 C44 C45 -0.9(6) . .
C42 C43 C46 C49 -6.8(5) . .
C42 C43 C46 C48 113.5(4) . .
C42 C43 C46 C47 -127.5(4) . .
C93 C94 C95 C96 0.6(5) . .
C93 C94 C97 C99 117.1(4) . .
C93 C94 C97 C6AA -3.0(5) . .
C93 C94 C97 C98 -123.2(4) . .
C93 C92 C91 C96 2.1(5) . .
C93 C92 C91 C80 -177.7(3) . .
C6 C5 C4 C3 -2.1(5) . .
C6 C5 C4 C7 177.3(3) . .
C56 C57 C80 C91 95.3(4) . .
C56 C57 C80 C81 -31.7(4) . .
C40 C45 C44 C43 1.1(6) . .
C30 C31 C32 C33 0.7(6) . .
C82 C81 C86 C85 1.3(5) . .
C82 C81 C80 C91 -31.3(4) . .
C82 C81 C80 C57 93.9(4) . .
C82 C83 C84 C85 0.7(5) . .
C82 C83 C84 C87 -176.2(3) . .
C24 C19 C8 C9 86.7(4) . .
C24 C19 C8 C6 -146.2(3) . .
C24 C19 C20 C21 2.2(5) . .
C75 C70 C71 C72 -1.1(5) . .
C75 C70 C59 C60 32.7(5) . .
C75 C70 C59 C53 -94.7(4) . .
C5 C6 C1 N2 -170.0(3) . .
C5 C6 C1 C2 7.6(5) . .
C81 C82 C83 C84 0.1(5) . .
C81 C86 C85 C84 -0.6(6) . .
C61 C60 C59 C70 -92.0(4) . .
C61 C60 C59 C53 35.8(4) . .
C61 C60 C65 C64 -0.6(5) . .
C52 N1 C51 C50 166.1(3) . .
C52 C57 C80 C91 -76.5(4) . .
C52 C57 C80 C81 156.5(3) . .
C41 C42 C43 C44 0.3(5) . .
C41 C42 C43 C46 -177.6(3) . .
C41 C40 C29 C2 167.7(3) . .
C41 C40 C29 C30 -65.7(4) . .
C41 C40 C45 C44 -0.5(5) . .
O2 C111 C114 C109 -54.7(13) . .
C86 C81 C80 C91 149.2(3) . .
C86 C81 C80 C57 -85.7(4) . .
C86 C85 C84 C83 -0.4(6) . .
C86 C85 C84 C87 176.4(4) . .
C55 C54 C53 C52 -1.5(5) . .
C55 C54 C53 C59 175.0(3) . .
C55 C56 C57 C52 1.2(5) . .
C55 C56 C57 C80 -170.7(3) . .
C31 C30 C29 C2 -70.3(4) . .
C31 C30 C29 C40 163.6(3) . .
C31 C30 C35 C34 -1.3(5) . .
C70 C75 C74 C73 0.3(6) . .
C70 C71 C72 C73 1.3(6) . .
C70 C59 C53 C54 15.9(5) . .
C70 C59 C53 C52 -167.7(3) . .
C11 C12 C13 C14 0.2(5) . .
C11 C12 C15 C18B -167.2(11) . .
C11 C12 C15 C16B 75.0(14) . .
C11 C12 C15 C17B -49.7(13) . .
C11 C12 C15 C18 -132.8(8) . .
C11 C12 C15 C17 -12.4(8) . .
C11 C12 C15 C16 106.4(9) . .
C1 N2 C50 C51 164.7(3) . .
C1 C2 C3 C4 1.0(5) . .
C1 C2 C29 C40 -78.5(4) . .
C1 C2 C29 C30 155.3(3) . .
C1 C6 C5 C4 -3.2(5) . .
C20 C19 C8 C9 -92.8(4) . .
C20 C19 C8 C6 34.3(4) . .
C20 C19 C24 C23 -2.5(5) . .
C51 N1 C52 C57 75.4(4) . .
C51 N1 C52 C53 -106.9(4) . .
C43 C42 C41 C40 0.1(6) . .
C29 C2 C3 C4 -175.2(3) . .
C29 C2 C1 N2 -12.9(5) . .
C29 C2 C1 C6 169.6(3) . .
C29 C40 C41 C42 179.3(3) . .
C29 C40 C45 C44 -179.9(3) . .
C29 C30 C31 C32 -179.1(3) . .
C29 C30 C35 C34 178.7(3) . .
C71 C70 C59 C60 -148.4(3) . .
C71 C70 C59 C53 84.2(4) . .
C50 N2 C1 C2 72.6(5) . .
C50 N2 C1 C6 -109.9(4) . .
C10 C9 C8 C19 -148.9(3) . .
C10 C9 C8 C6 86.0(4) . .
C10 C9 C14 C13 -0.1(5) . .
C21 C22 C23 C24 1.2(6) . .
C21 C22 C25 C27 16.6(5) . .
C21 C22 C25 C26 137.6(4) . .
C21 C22 C25 C28 -103.6(4) . .
C59 C60 C61 C62 178.4(3) . .
C59 C60 C65 C64 -179.4(3) . .
C59 C70 C71 C72 180.0(3) . .
C57 C56 C55 C54 3.4(5) . .
C57 C56 C55 C58 -177.1(3) . .
C57 C52 C53 C54 6.1(5) . .
C57 C52 C53 C59 -170.4(3) . .
C96 C91 C80 C81 114.9(4) . .
C96 C91 C80 C57 -12.6(5) . .
C83 C82 C81 C86 -1.0(5) . .
C83 C82 C81 C80 179.4(3) . .
C83 C84 C87 C88 -176.3(4) . .
C83 C84 C87 C89 -57.8(5) . .
C83 C84 C87 C90 64.5(5) . .
C53 C54 C55 C56 -3.2(5) . .
C53 C54 C55 C58 177.3(3) . .
C53 C52 C57 C56 -6.0(5) . .
C53 C52 C57 C80 165.8(3) . .
C95 C94 C93 C92 -0.3(5) . .
C95 C94 C97 C99 -63.1(5) . .
C95 C94 C97 C6AA 176.8(3) . .
C95 C94 C97 C98 56.6(5) . .
C85 C84 C87 C88 7.0(5) . .
C85 C84 C87 C89 125.4(4) . .
C85 C84 C87 C90 -112.3(5) . .
C80 C91 C96 C95 178.0(3) . .
C80 C81 C86 C85 -179.2(3) . .
C33 C34 C35 C30 0.1(6) . .
C23 C22 C21 C20 -1.5(5) . .
C23 C22 C25 C27 -167.0(4) . .
C23 C22 C25 C26 -46.0(5) . .
C23 C22 C25 C28 72.8(5) . .
C45 C40 C41 C42 0.0(5) . .
C45 C40 C29 C2 -13.0(5) . .
C45 C40 C29 C30 113.6(4) . .
C32 C33 C34 C35 1.4(5) . .
C32 C33 C36 C38 -55.8(5) . .
C32 C33 C36 C37 63.0(5) . .
C32 C33 C36 C39 -176.6(4) . .
C97 C94 C93 C92 179.6(3) . .
C97 C94 C95 C96 -179.2(3) . .
C13 C12 C11 C10 -0.3(6) . .
C13 C12 C15 C18B 16.4(12) . .
C13 C12 C15 C16B -101.4(14) . .
C13 C12 C15 C17B 133.9(13) . .
C13 C12 C15 C18 50.8(8) . .
C13 C12 C15 C17 171.2(7) . .
C13 C12 C15 C16 -70.0(9) . .
C64 C63 C62 C61 -0.4(5) . .
C64 C63 C66 C68 -171.7(4) . .
C64 C63 C66 C69 68.2(5) . .
C64 C63 C66 C67 -50.4(5) . .
C34 C33 C32 C31 -1.8(6) . .
C34 C33 C36 C38 123.7(4) . .
C34 C33 C36 C37 -117.5(4) . .
C34 C33 C36 C39 2.9(6) . .
C72 C73 C76 C79 -48.8(5) . .
C72 C73 C76 C78 -170.5(4) . .
C72 C73 C76 C77 70.8(5) . .
C72 C73 C74 C75 -0.1(5) . .
C65 C60 C61 C62 -0.3(5) . .
C65 C60 C59 C70 86.7(4) . .
C65 C60 C59 C53 -145.4(3) . .
C65 C64 C63 C62 -0.5(6) . .
C65 C64 C63 C66 -179.3(4) . .
C63 C64 C65 C60 1.0(6) . .
C15 C12 C11 C10 -176.8(4) . .
C15 C12 C13 C14 176.8(3) . .
C44 C43 C46 C49 175.4(4) . .
C44 C43 C46 C48 -64.4(5) . .
C44 C43 C46 C47 54.7(5) . .
C36 C33 C32 C31 177.7(4) . .
C36 C33 C34 C35 -178.1(3) . .
C62 C63 C66 C68 9.6(6) . .
C62 C63 C66 C69 -110.6(4) . .
C62 C63 C66 C67 130.9(4) . .
C76 C73 C72 C71 -177.6(4) . .
C76 C73 C74 C75 176.7(3) . .
C74 C75 C70 C71 0.2(5) . .
C74 C75 C70 C59 179.2(3) . .
C74 C73 C72 C71 -0.7(6) . .
C74 C73 C76 C79 134.4(4) . .
C74 C73 C76 C78 12.7(5) . .
C74 C73 C76 C77 -106.0(4) . .
C35 C30 C31 C32 0.9(5) . .
C35 C30 C29 C2 109.7(4) . .
C35 C30 C29 C40 -16.4(4) . .
C25 C22 C21 C20 175.1(3) . .
C25 C22 C23 C24 -175.5(4) . .
C46 C43 C44 C45 177.1(4) . .
O3 C100 C101 C102 21.9(16) . .
C66 C63 C62 C61 178.4(4) . .
C111 O2 C108 C109 -3.3(9) . .
C109 C108 O2A C111 35.3(10) . .
C109 C108 O2A Na1A -141.0(7) . .
C108 O2 C111 C114 34.2(11) . .
C108 C109 C110 C111 -26.8(9) . .
C108 C109 C114 C111 52.7(13) . .
C110 C111 O2A C108 -50.1(8) . .
C110 C111 O2A Na1A 123.6(14) . .
C110 C109 C108 O2A -7.5(11) . .
C105 C104 O3A C107 37.3(17) . .
C105 C104 O3A Na1A 171.7(10) . .
C106 C107 O3A C104 -42(2) . .
C106 C107 O3A Na1A 177.8(16) . .
C106 C105 C104 O3A -18(2) . .
C104 C105 C106 C107 -8(3) . .
O2A C111 C110 C109 48.0(8) . .
O3A C107 C106 C105 32(3) . .
C100 O3 C103 C102 49.6(17) . .
C100 C101 C102 C103 8(2) . .
C101 C102 C103 O3 -35(2) . .
C103 O3 C100 C101 -44.4(11) . .
C114 C109 C108 O2 -32.1(12) . .
